data_4510881
loop_
_publ_author_name
'Dam, Henk H.'
'Sun, Kuan'
'Hanssen, Eric'
'White, Jonathan M.'
'Marszalek, Tomasz'
'Pisula, Wojciech'
'Czolk, Jens'
'Ludwig, Jens'
'Colsmann, Alexander'
'Pfaff, Marina'
'Gerthsen, Dagmar'
'Wong, Wallace W. H.'
'Jones, David J.'

_publ_section_title
;
 Morphology Change and Improved Efficiency in Organic Photovoltaics via
 Hexa-peri-hexabenzocoronene Templates.
;
_journal_issue 11
_journal_name_full 'ACS applied materials &amp; interfaces'
_journal_page_first 8824
_journal_page_last 8835
_journal_paper_doi 10.1021/am5015666
_journal_volume 6
_journal_year 2014
_chemical_formula_sum 'C203 H195 Cl6'
_chemical_formula_weight 2847.28
_chemical_name_systematic
;
 ?
;
_space_group_crystal_system triclinic
_space_group_IT_number 2
_space_group_name_Hall '-P 1'
_space_group_name_H-M_alt 'P -1'
_symmetry_space_group_name_Hall '-P 1'
_symmetry_space_group_name_H-M 'P -1'
_atom_sites_solution_hydrogens geom
_audit_creation_method SHELXL-2012
_cell_angle_alpha 92.121(4)
_cell_angle_beta 91.996(4)
_cell_angle_gamma 112.639(4)
_cell_formula_units_Z 2
_cell_length_a 17.2331(8)
_cell_length_b 17.2446(7)
_cell_length_c 27.9818(14)
_cell_measurement_reflns_used 8120
_cell_measurement_temperature 130.0(1)
_cell_measurement_theta_max 73.8440
_cell_measurement_theta_min 3.2480
_cell_volume 7658.7(6)
_computing_cell_refinement
;
CrysAlisPro, Agilent Technologies,
Version 1.171.36.28 (release 01-02-2013 CrysAlis171 .NET)
(compiled Feb  1 2013,16:14:44)
;
_computing_data_collection
;
CrysAlisPro, Agilent Technologies,
Version 1.171.36.28 (release 01-02-2013 CrysAlis171 .NET)
(compiled Feb  1 2013,16:14:44)
;
_computing_data_reduction
;
CrysAlisPro, Agilent Technologies,
Version 1.171.36.28 (release 01-02-2013 CrysAlis171 .NET)
(compiled Feb  1 2013,16:14:44)
;
_computing_structure_refinement 'SHELXL-2012 (Sheldrick, 2012)'
_diffrn_ambient_temperature 130.0(1)
_diffrn_measured_fraction_theta_full 0.997
_diffrn_measured_fraction_theta_max 0.961
_diffrn_measurement_device_type 'SuperNova, Dual, Cu at zero, Atlas'
_diffrn_measurement_method '\w scans'
_diffrn_radiation_monochromator mirror
_diffrn_radiation_source 'SuperNova (Cu) X-ray Source'
_diffrn_radiation_type 'Cu K\a'
_diffrn_radiation_wavelength 1.5418
_diffrn_reflns_av_R_equivalents 0.0600
_diffrn_reflns_av_unetI/netI 0.1030
_diffrn_reflns_Laue_measured_fraction_full 0.997
_diffrn_reflns_Laue_measured_fraction_max 0.961
_diffrn_reflns_limit_h_max 21
_diffrn_reflns_limit_h_min -21
_diffrn_reflns_limit_k_max 13
_diffrn_reflns_limit_k_min -21
_diffrn_reflns_limit_l_max 34
_diffrn_reflns_limit_l_min -32
_diffrn_reflns_number 62862
_diffrn_reflns_point_group_measured_fraction_full 0.997
_diffrn_reflns_point_group_measured_fraction_max 0.961
_diffrn_reflns_theta_full 67.684
_diffrn_reflns_theta_max 74.626
_diffrn_reflns_theta_min 3.081
_exptl_absorpt_coefficient_mu 1.458
_exptl_absorpt_correction_T_max 1.00000
_exptl_absorpt_correction_T_min 0.58972
_exptl_absorpt_correction_type multi-scan
_exptl_absorpt_process_details
;
CrysAlisPro, Agilent Technologies,
Version 1.171.36.28 (release 01-02-2013 CrysAlis171 .NET)
(compiled Feb  1 2013,16:14:44)
Empirical absorption correction using spherical harmonics,
 implemented in SCALE3 ABSPACK scaling algorithm.
;
_exptl_crystal_colour orange
_exptl_crystal_density_diffrn 1.235
_exptl_crystal_description plate
_exptl_crystal_F_000 3030
_exptl_crystal_size_max 0.4333
_exptl_crystal_size_mid 0.2799
_exptl_crystal_size_min 0.0426
_platon_squeeze_details
;
;
_refine_diff_density_max 0.992
_refine_diff_density_min -0.367
_refine_diff_density_rms 0.103
_refine_ls_extinction_method none
_refine_ls_goodness_of_fit_ref 1.004
_refine_ls_hydrogen_treatment constr
_refine_ls_matrix_type full
_refine_ls_number_parameters 1866
_refine_ls_number_reflns 30176
_refine_ls_number_restraints 40
_refine_ls_restrained_S_all 1.007
_refine_ls_R_factor_all 0.1983
_refine_ls_R_factor_gt 0.1280
_refine_ls_shift/su_max 0.001
_refine_ls_shift/su_mean 0.000
_refine_ls_structure_factor_coef Fsqd
_refine_ls_weighting_details
;
 w=1/[\s^2^(Fo^2^)+(0.2000P)^2^]
 where P=(Fo^2^+2Fc^2^)/3
;
_refine_ls_weighting_scheme calc
_refine_ls_wR_factor_gt 0.3370
_refine_ls_wR_factor_ref 0.3971
_reflns_Friedel_coverage 0.000
_reflns_number_gt 12484
_reflns_number_total 30176
_reflns_threshold_expression 'I > 2\s(I)'
_cod_data_source_file am5015666_si_002.cif
_cod_data_source_block shelx
_cod_depositor_comments 'Adding full bibliography for 4510881.cif.'
_cod_database_code 4510881
_shelx_space_group_comment
;
The symmetry employed for this shelxl refinement is uniquely defined
by the following loop, which should always be used as a source of
symmetry information in preference to the above space-group names.
They are only intended as comments.
;
_shelxl_version_number 2012-9

loop_
_space_group_symop_operation_xyz
'x, y, z'
'-x, -y, -z'

loop_
_atom_site_label
_atom_site_type_symbol
_atom_site_fract_x
_atom_site_fract_y
_atom_site_fract_z
_atom_site_U_iso_or_equiv
_atom_site_adp_type
_atom_site_occupancy
_atom_site_site_symmetry_order
_atom_site_calc_flag
_atom_site_refinement_flags_posn
_atom_site_refinement_flags_adp
_atom_site_refinement_flags_occupancy
_atom_site_disorder_assembly
_atom_site_disorder_group
C44 C 0.1178(3) 0.0015(3) 0.73482(16) 0.0524(11) Uani 1 1 d . . . . .
H44 H 0.1507 0.0560 0.7466 0.063 Uiso 1 1 calc R U . . .
C45 C 0.0793(3) -0.0108(3) 0.68973(17) 0.0536(11) Uani 1 1 d . . . . .
C47 C 0.0211(3) -0.0039(4) 0.61349(18) 0.0624(13) Uani 1 1 d . . . . .
C48 C -0.0106(4) 0.0175(4) 0.57284(19) 0.0721(15) Uani 1 1 d . . . . .
H48 H 0.0056 0.0736 0.5657 0.087 Uiso 1 1 calc R U . . .
C49 C -0.0684(4) -0.0470(4) 0.5419(2) 0.0746(16) Uani 1 1 d . . . . .
H49 H -0.0902 -0.0329 0.5142 0.090 Uiso 1 1 calc R U . . .
C50 C -0.0930(4) -0.1295(4) 0.55187(19) 0.0719(15) Uani 1 1 d . . . . .
H50 H -0.1300 -0.1710 0.5306 0.086 Uiso 1 1 calc R U . . .
C51 C -0.0632(4) -0.1520(4) 0.59328(19) 0.0693(14) Uani 1 1 d . . . . .
H51 H -0.0802 -0.2084 0.6001 0.083 Uiso 1 1 calc R U . . .
C52 C -0.0079(3) -0.0901(3) 0.62455(17) 0.0583(12) Uani 1 1 d . . . . .
C53 C 0.0282(3) -0.0951(4) 0.67172(16) 0.0569(12) Uani 1 1 d . . . . .
C54 C 0.0201(3) -0.1624(3) 0.69896(16) 0.0497(10) Uani 1 1 d . . . . .
H54 H -0.0111 -0.2171 0.6870 0.060 Uiso 1 1 calc R U . . .
C55 C 0.0588(3) -0.1475(3) 0.74392(17) 0.0489(10) Uani 1 1 d . . . . .
H55 H 0.0519 -0.1932 0.7624 0.059 Uiso 1 1 calc R U . . .
C56 C 0.1773(4) 0.0866(4) 0.63562(19) 0.0674(14) Uani 1 1 d . . . . .
H56A H 0.2144 0.1170 0.6628 0.081 Uiso 1 1 calc R U . . .
H56B H 0.1912 0.0386 0.6271 0.081 Uiso 1 1 calc R U . . .
C57 C 0.1974(4) 0.1433(4) 0.5943(2) 0.0768(16) Uani 1 1 d . . . . .
H57A H 0.1867 0.1932 0.6026 0.092 Uiso 1 1 calc R U . . .
H57B H 0.1604 0.1143 0.5667 0.092 Uiso 1 1 calc R U . . .
C58 C 0.2898(4) 0.1699(5) 0.5806(2) 0.0841(18) Uani 1 1 d . . . . .
H58A H 0.3263 0.2005 0.6080 0.101 Uiso 1 1 calc R U . . .
H58B H 0.3008 0.1197 0.5738 0.101 Uiso 1 1 calc R U . . .
C59 C 0.3121(5) 0.2243(5) 0.5379(2) 0.090(2) Uani 1 1 d . . . . .
H59A H 0.2760 0.1938 0.5103 0.108 Uiso 1 1 calc R U . . .
H59B H 0.3012 0.2747 0.5446 0.108 Uiso 1 1 calc R U . . .
C60 C 0.4024(5) 0.2493(6) 0.5257(3) 0.120(3) Uani 1 1 d . . . . .
H60A H 0.4130 0.1996 0.5168 0.144 Uiso 1 1 calc R U . . .
H60B H 0.4391 0.2778 0.5534 0.144 Uiso 1 1 calc R U . . .
C61 C 0.4213(7) 0.3099(10) 0.4827(5) 0.227(8) Uani 1 1 d D . . . .
H61A H 0.3755 0.2876 0.4584 0.272 Uiso 1 1 calc R U . . .
H61B H 0.4244 0.3648 0.4942 0.272 Uiso 1 1 calc R U . . .
C62 C 0.5023(9) 0.3190(15) 0.4608(7) 0.355(15) Uani 1 1 d D . . . .
H62A H 0.5046 0.2640 0.4560 0.426 Uiso 1 1 calc R U . . .
H62B H 0.5492 0.3530 0.4825 0.426 Uiso 1 1 calc R U . . .
C64 C 0.0626(4) 0.1243(4) 0.6719(2) 0.0655(14) Uani 1 1 d . . . . .
H64A H 0.0741 0.1653 0.6476 0.079 Uiso 1 1 calc R U . . .
H64B H 0.1005 0.1511 0.6995 0.079 Uiso 1 1 calc R U . . .
C74 C 0.4695(3) 0.0027(4) 1.32240(18) 0.0645(13) Uani 1 1 d . . . . .
C75 C 0.4825(4) -0.0599(4) 1.3568(2) 0.0743(16) Uani 1 1 d . . . . .
C76 C 0.5270(4) 0.0002(5) 1.4000(2) 0.0782(17) Uani 1 1 d . . . . .
C77 C 0.5575(4) -0.0163(6) 1.4425(2) 0.092(2) Uani 1 1 d . . . . .
H77 H 0.5490 -0.0712 1.4494 0.111 Uiso 1 1 calc R U . . .
C78 C 0.6018(5) 0.0507(6) 1.4755(2) 0.095(2) Uani 1 1 d . . . . .
H78 H 0.6214 0.0401 1.5050 0.115 Uiso 1 1 calc R U . . .
C79 C 0.6156(5) 0.1287(7) 1.4649(2) 0.104(3) Uani 1 1 d . . . . .
H79 H 0.6466 0.1715 1.4874 0.125 Uiso 1 1 calc R U . . .
C80 C 0.5874(4) 0.1520(5) 1.4225(2) 0.097(2) Uani 1 1 d . . . . .
H80 H 0.5973 0.2077 1.4167 0.116 Uiso 1 1 calc R U . . .
C81 C 0.5430(3) 0.0852(5) 1.3891(2) 0.0750(17) Uani 1 1 d . . . . .
C82 C 0.5052(3) 0.0849(4) 1.34198(19) 0.0634(13) Uani 1 1 d . . . . .
C83 C 0.4997(3) 0.1500(4) 1.3163(2) 0.0688(15) Uani 1 1 d . . . . .
H83 H 0.5234 0.2049 1.3294 0.083 Uiso 1 1 calc R U . . .
C84 C 0.4593(3) 0.1343(3) 1.27144(19) 0.0617(13) Uani 1 1 d . . . . .
H84 H 0.4581 0.1785 1.2538 0.074 Uiso 1 1 calc R U . . .
C85 C 0.5472(4) -0.0943(4) 1.3368(2) 0.0752(16) Uani 1 1 d . . . . .
H85A H 0.5972 -0.0464 1.3296 0.090 Uiso 1 1 calc R U . . .
H85B H 0.5634 -0.1229 1.3621 0.090 Uiso 1 1 calc R U . . .
C86 C 0.5199(4) -0.1536(4) 1.2928(2) 0.0751(16) Uani 1 1 d . . . . .
H86A H 0.5058 -0.1258 1.2664 0.090 Uiso 1 1 calc R U . . .
H86B H 0.4703 -0.2026 1.2991 0.090 Uiso 1 1 calc R U . . .
C87 C 0.5917(4) -0.1808(4) 1.2796(2) 0.0749(15) Uani 1 1 d . . . . .
H87A H 0.6058 -0.2081 1.3063 0.090 Uiso 1 1 calc R U . . .
H87B H 0.6411 -0.1314 1.2737 0.090 Uiso 1 1 calc R U . . .
C88 C 0.5675(4) -0.2416(4) 1.2349(2) 0.0819(18) Uani 1 1 d . . . . .
H88A H 0.5251 -0.2951 1.2428 0.098 Uiso 1 1 calc R U . . .
H88B H 0.5428 -0.2189 1.2101 0.098 Uiso 1 1 calc R U . . .
C89 C 0.6382(5) -0.2556(8) 1.2164(3) 0.178(6) Uani 1 1 d D . . . .
H89A H 0.6148 -0.3037 1.1937 0.214 Uiso 1 1 calc R U . . .
H89B H 0.6676 -0.2075 1.1979 0.214 Uiso 1 1 calc R U . . .
C90 C 0.6987(9) -0.2689(12) 1.2433(4) 0.269(11) Uani 1 1 d D . . . .
H90A H 0.6712 -0.3184 1.2613 0.323 Uiso 1 1 calc R U . . .
H90B H 0.7233 -0.2216 1.2665 0.323 Uiso 1 1 calc R U . . .
C91 C 0.7739(8) -0.2815(7) 1.2168(3) 0.145(4) Uani 1 1 d . . . . .
H91A H 0.7565 -0.3043 1.1842 0.174 Uiso 1 1 calc R U . . .
H91B H 0.8224 -0.2289 1.2164 0.174 Uiso 1 1 calc R U . . .
C92 C 0.7911(7) -0.3379(5) 1.2443(4) 0.138(4) Uani 1 1 d . . . . .
H92A H 0.8364 -0.3496 1.2313 0.208 Uiso 1 1 calc R U . . .
H92B H 0.7419 -0.3891 1.2444 0.208 Uiso 1 1 calc R U . . .
H92C H 0.8069 -0.3143 1.2765 0.208 Uiso 1 1 calc R U . . .
C93 C 0.3964(4) -0.1266(4) 1.3675(2) 0.0824(18) Uani 1 1 d . . . . .
H93A H 0.3639 -0.0977 1.3818 0.099 Uiso 1 1 calc R U . . .
H93B H 0.3677 -0.1526 1.3371 0.099 Uiso 1 1 calc R U . . .
C94 C 0.3935(6) -0.1956(5) 1.3990(2) 0.103(2) Uani 1 1 d . . . . .
H94A H 0.4225 -0.1715 1.4297 0.124 Uiso 1 1 calc R U . . .
H94B H 0.4222 -0.2283 1.3844 0.124 Uiso 1 1 calc R U . . .
C95 C 0.3023(7) -0.2531(6) 1.4068(3) 0.141(4) Uani 1 1 d . . . . .
H95A H 0.2739 -0.2197 1.4210 0.169 Uiso 1 1 calc R U . A 1
H95B H 0.2739 -0.2768 1.3760 0.169 Uiso 1 1 calc R U . A 1
C112 C -0.1105(2) 0.2557(2) 0.94494(16) 0.0425(9) Uani 1 1 d . . . . .
H112 H -0.1301 0.2966 0.9360 0.051 Uiso 1 1 calc R U . . .
C124 C -0.0307(2) 0.4162(3) 1.21291(16) 0.0429(9) Uani 1 1 d . . . . .
C125 C -0.0968(3) 0.4502(3) 1.22682(16) 0.0468(10) Uani 1 1 d . . . . .
C126 C -0.0505(3) 0.5094(3) 1.26953(16) 0.0484(10) Uani 1 1 d . . . . .
C127 C -0.0794(3) 0.5588(3) 1.29900(18) 0.0600(12) Uani 1 1 d . . . . .
H127 H -0.1334 0.5581 1.2941 0.072 Uiso 1 1 calc R U . . .
C128 C -0.0242(4) 0.6096(4) 1.3362(2) 0.0677(14) Uani 1 1 d . . . . .
H128 H -0.0419 0.6439 1.3557 0.081 Uiso 1 1 calc R U . . .
C129 C 0.0544(4) 0.6103(3) 1.34470(19) 0.0664(14) Uani 1 1 d . . . . .
H129 H 0.0888 0.6439 1.3700 0.080 Uiso 1 1 calc R U . . .
C130 C 0.0841(3) 0.5608(3) 1.31569(19) 0.0622(13) Uani 1 1 d . . . . .
H130 H 0.1380 0.5619 1.3211 0.075 Uiso 1 1 calc R U . . .
C132 C 0.0420(3) 0.4510(3) 1.24388(17) 0.0482(10) Uani 1 1 d . . . . .
C133 C 0.1080(3) 0.4240(3) 1.23783(18) 0.0537(11) Uani 1 1 d . . . . .
H133 H 0.1567 0.4466 1.2577 0.064 Uiso 1 1 calc R U . . .
C134 C 0.1008(3) 0.3636(3) 1.20212(17) 0.0525(11) Uani 1 1 d . . . . .
H134 H 0.1445 0.3453 1.1985 0.063 Uiso 1 1 calc R U . . .
C135 C -0.1207(3) 0.4936(3) 1.18607(17) 0.0487(10) Uani 1 1 d . . . . .
H13A H -0.1467 0.4519 1.1600 0.058 Uiso 1 1 calc R U . . .
H13B H -0.1632 0.5132 1.1970 0.058 Uiso 1 1 calc R U . . .
C136 C -0.0511(3) 0.5674(3) 1.16616(19) 0.0560(12) Uani 1 1 d . . . . .
H13C H -0.0034 0.5520 1.1608 0.067 Uiso 1 1 calc R U . . .
H13D H -0.0329 0.6144 1.1897 0.067 Uiso 1 1 calc R U . . .
C137 C -0.0776(3) 0.5951(3) 1.1193(2) 0.0610(13) Uani 1 1 d . . . . .
H13E H -0.1302 0.6023 1.1235 0.073 Uiso 1 1 calc R U . . .
H13F H -0.0354 0.6495 1.1125 0.073 Uiso 1 1 calc R U . . .
C138 C -0.0891(3) 0.5338(4) 1.0765(2) 0.0648(14) Uani 1 1 d . . . . .
H13G H -0.0362 0.5276 1.0718 0.078 Uiso 1 1 calc R U . . .
H13H H -0.1305 0.4791 1.0835 0.078 Uiso 1 1 calc R U . . .
C139 C -0.1171(3) 0.5609(3) 1.0310(2) 0.0621(13) Uani 1 1 d . . . . .
H13I H -0.0761 0.6160 1.0244 0.074 Uiso 1 1 calc R U . . .
H13J H -0.1702 0.5664 1.0357 0.074 Uiso 1 1 calc R U . . .
C140 C -0.1281(3) 0.5000(4) 0.9868(2) 0.0694(15) Uani 1 1 d . . . . .
H14A H -0.0752 0.4935 0.9826 0.083 Uiso 1 1 calc R U . . .
H14B H -0.1699 0.4453 0.9931 0.083 Uiso 1 1 calc R U . . .
C141 C -0.1549(3) 0.5286(4) 0.9397(2) 0.0752(17) Uani 1 1 d . . . . .
H14C H -0.2075 0.5354 0.9439 0.090 Uiso 1 1 calc R U . . .
H14D H -0.1128 0.5831 0.9332 0.090 Uiso 1 1 calc R U . . .
C142 C -0.1659(3) 0.4693(4) 0.8972(2) 0.0770(17) Uani 1 1 d . . . . .
H14X H -0.1821 0.4915 0.8693 0.116 Uiso 1 1 calc R U . . .
H14Y H -0.2088 0.4156 0.9027 0.116 Uiso 1 1 calc R U . . .
H14Z H -0.1137 0.4629 0.8922 0.116 Uiso 1 1 calc R U . . .
C153 C 0.5305(3) 0.3139(3) 1.1834(2) 0.0599(13) Uani 1 1 d . . . . .
C154 C 0.4704(3) 0.3491(3) 1.1853(2) 0.0602(13) Uani 1 1 d . . . . .
H154 H 0.4248 0.3317 1.1631 0.072 Uiso 1 1 calc R U . . .
C155 C 0.4796(4) 0.4105(3) 1.2208(2) 0.0667(14) Uani 1 1 d . . . . .
C156 C 0.4247(4) 0.4602(4) 1.2301(2) 0.0817(18) Uani 1 1 d . . . . .
C157 C 0.4657(4) 0.5104(4) 1.2753(2) 0.0731(15) Uani 1 1 d . . . . .
C158 C 0.4419(5) 0.5672(5) 1.3009(2) 0.096(2) Uani 1 1 d . . . . .
H158 H 0.3939 0.5764 1.2918 0.115 Uiso 1 1 calc R U . . .
C159 C 0.4944(5) 0.6111(5) 1.3420(2) 0.092(2) Uani 1 1 d . . . . .
H159 H 0.4800 0.6496 1.3599 0.111 Uiso 1 1 calc R U . . .
C160 C 0.5651(5) 0.5979(4) 1.3558(2) 0.0874(19) Uani 1 1 d . . . . .
H160 H 0.5987 0.6278 1.3824 0.105 Uiso 1 1 calc R U . . .
C161 C 0.5865(4) 0.5393(4) 1.3297(2) 0.0779(16) Uani 1 1 d . . . . .
H161 H 0.6336 0.5287 1.3392 0.093 Uiso 1 1 calc R U . . .
C163 C 0.5452(3) 0.4346(3) 1.2555(2) 0.0666(14) Uani 1 1 d . . . . .
C164 C 0.6051(3) 0.3990(3) 1.2539(2) 0.0668(14) Uani 1 1 d . . . . .
H164 H 0.6496 0.4150 1.2768 0.080 Uiso 1 1 calc R U . . .
C165 C 0.5969(3) 0.3389(3) 1.2175(2) 0.0691(15) Uani 1 1 d . . . . .
H165 H 0.6368 0.3149 1.2161 0.083 Uiso 1 1 calc R U . . .
C166 C 0.4329(5) 0.5232(5) 1.1850(2) 0.105(3) Uani 1 1 d . . . . .
H16A H 0.3967 0.5536 1.1905 0.126 Uiso 1 1 calc R U . . .
H16B H 0.4904 0.5643 1.1857 0.126 Uiso 1 1 calc R U . . .
C167 C 0.4112(4) 0.4810(5) 1.1370(3) 0.102(2) Uani 1 1 d . . . . .
H16C H 0.3563 0.4355 1.1376 0.122 Uiso 1 1 calc R U . . .
H16D H 0.4515 0.4558 1.1303 0.122 Uiso 1 1 calc R U . . .
C168 C 0.4088(4) 0.5347(5) 1.0958(3) 0.104(3) Uani 1 1 d . . . . .
H16E H 0.3669 0.5582 1.1016 0.124 Uiso 1 1 calc R U . . .
H16F H 0.4630 0.5813 1.0956 0.124 Uiso 1 1 calc R U . . .
C169 C 0.3901(4) 0.4918(6) 1.0491(3) 0.102(2) Uani 1 1 d . . . . .
H16G H 0.4355 0.4733 1.0428 0.123 Uiso 1 1 calc R U . . .
H16H H 0.3397 0.4414 1.0512 0.123 Uiso 1 1 calc R U . . .
C170 C 0.3778(4) 0.5327(5) 1.0079(3) 0.093(2) Uani 1 1 d . . . . .
H17A H 0.4266 0.5847 1.0062 0.111 Uiso 1 1 calc R U . . .
H17B H 0.3297 0.5475 1.0126 0.111 Uiso 1 1 calc R U . . .
C171 C 0.3639(3) 0.4845(4) 0.9605(3) 0.093(2) Uani 1 1 d . . . . .
H17C H 0.4131 0.4716 0.9554 0.111 Uiso 1 1 calc R U . . .
H17D H 0.3166 0.4314 0.9628 0.111 Uiso 1 1 calc R U . . .
C172 C 0.3476(4) 0.5246(4) 0.9176(3) 0.096(2) Uani 1 1 d . . . . .
H17E H 0.2970 0.5357 0.9211 0.115 Uiso 1 1 calc R U . . .
H17F H 0.3943 0.5779 0.9143 0.115 Uiso 1 1 calc R U . . .
C173 C 0.3376(5) 0.4703(5) 0.8754(4) 0.147(4) Uani 1 1 d . . . . .
H17X H 0.3284 0.4974 0.8476 0.220 Uiso 1 1 calc R U . . .
H17Z H 0.2902 0.4184 0.8782 0.220 Uiso 1 1 calc R U . . .
H17Y H 0.3876 0.4589 0.8722 0.220 Uiso 1 1 calc R U . . .
C174 C 0.3322(5) 0.3967(6) 1.2391(3) 0.106(3) Uani 1 1 d . . . . .
H17G H 0.2996 0.4290 1.2490 0.127 Uiso 1 1 calc R U . . .
H17H H 0.3065 0.3664 1.2091 0.127 Uiso 1 1 calc R U . . .
C175 C 0.3265(4) 0.3361(5) 1.2747(3) 0.096(2) Uani 1 1 d . . . . .
H17I H 0.3497 0.3655 1.3053 0.116 Uiso 1 1 calc R U . B 1
H17J H 0.3595 0.3039 1.2655 0.116 Uiso 1 1 calc R U . B 1
C201 C -0.2983(4) 0.3322(5) 0.7781(3) 0.092(2) Uani 1 1 d . . . . .
H20X H -0.2983 0.3766 0.7999 0.138 Uiso 1 1 calc R U . . .
H20Z H -0.3470 0.2821 0.7824 0.138 Uiso 1 1 calc R U . . .
H20Y H -0.2995 0.3487 0.7458 0.138 Uiso 1 1 calc R U . . .
C202 C -0.2169(4) 0.3148(4) 0.7884(2) 0.0741(15) Uani 1 1 d . . . . .
H20A H -0.1676 0.3657 0.7848 0.089 Uiso 1 1 calc R U . . .
H20B H -0.2154 0.2984 0.8211 0.089 Uiso 1 1 calc R U . . .
C203 C -0.2152(3) 0.2438(4) 0.7534(2) 0.0677(14) Uani 1 1 d . . . . .
H20C H -0.2565 0.1902 0.7620 0.081 Uiso 1 1 calc R U . . .
H20D H -0.2301 0.2538 0.7211 0.081 Uiso 1 1 calc R U . . .
C204 C -0.1276(3) 0.2397(3) 0.7546(2) 0.0615(13) Uani 1 1 d . . . . .
H20E H -0.0867 0.2933 0.7458 0.074 Uiso 1 1 calc R U . . .
H20F H -0.1125 0.2310 0.7872 0.074 Uiso 1 1 calc R U . . .
C205 C -0.1226(3) 0.1702(3) 0.72142(19) 0.0617(13) Uani 1 1 d . . . . .
H20G H -0.1577 0.1162 0.7331 0.074 Uiso 1 1 calc R U . . .
H20H H -0.1454 0.1743 0.6898 0.074 Uiso 1 1 calc R U . . .
C206 C -0.0346(3) 0.1729(4) 0.7171(2) 0.0672(14) Uani 1 1 d . . . . .
H20I H -0.0005 0.2259 0.7041 0.081 Uiso 1 1 calc R U . . .
H20J H -0.0110 0.1722 0.7490 0.081 Uiso 1 1 calc R U . . .
C207 C -0.0269(3) 0.1031(4) 0.68666(19) 0.0631(13) Uani 1 1 d . . . . .
H20K H -0.0641 0.0921 0.6582 0.076 Uiso 1 1 calc R U . . .
H20L H -0.0447 0.0523 0.7043 0.076 Uiso 1 1 calc R U . . .
C230 C -0.1693(3) 0.3177(3) 1.27589(19) 0.0585(12) Uani 1 1 d . . . . .
H23A H -0.1440 0.3469 1.3063 0.070 Uiso 1 1 calc R U . . .
H23B H -0.1323 0.2927 1.2630 0.070 Uiso 1 1 calc R U . . .
C231 C -0.2562(3) 0.2476(3) 1.2839(2) 0.0627(13) Uani 1 1 d . . . . .
H23C H -0.2849 0.2252 1.2529 0.075 Uiso 1 1 calc R U . . .
H23D H -0.2899 0.2723 1.3009 0.075 Uiso 1 1 calc R U . . .
C232 C -0.2516(4) 0.1737(4) 1.3124(2) 0.0729(15) Uani 1 1 d . . . . .
H23E H -0.3083 0.1330 1.3158 0.087 Uiso 1 1 calc R U . . .
H23F H -0.2218 0.1460 1.2942 0.087 Uiso 1 1 calc R U . . .
C233 C -0.2084(4) 0.2014(4) 1.3611(2) 0.0714(15) Uani 1 1 d . . . . .
H23G H -0.2359 0.2322 1.3786 0.086 Uiso 1 1 calc R U . . .
H23H H -0.1504 0.2391 1.3577 0.086 Uiso 1 1 calc R U . . .
C234 C -0.2099(4) 0.1277(4) 1.3891(2) 0.0803(18) Uani 1 1 d . . . . .
H23I H -0.1832 0.0963 1.3713 0.096 Uiso 1 1 calc R U . . .
H23J H -0.2679 0.0905 1.3930 0.096 Uiso 1 1 calc R U . . .
C235 C -0.1645(5) 0.1558(5) 1.4386(3) 0.092(2) Uani 1 1 d . . . . .
H23K H -0.1922 0.1855 1.4569 0.110 Uiso 1 1 calc R U . . .
H23L H -0.1069 0.1942 1.4349 0.110 Uiso 1 1 calc R U . . .
C236 C -0.1645(5) 0.0794(5) 1.4661(2) 0.097(2) Uani 1 1 d . . . . .
H23M H -0.1362 0.0987 1.4971 0.145 Uiso 1 1 calc R U . . .
H23N H -0.1357 0.0508 1.4485 0.145 Uiso 1 1 calc R U . . .
H23O H -0.2214 0.0415 1.4700 0.145 Uiso 1 1 calc R U . . .
C63 C 0.5097(13) 0.3598(13) 0.4134(6) 0.323(13) Uani 1 1 d D . . . .
H63A H 0.5638 0.3691 0.4012 0.485 Uiso 1 1 calc R U . . .
H63B H 0.5038 0.4127 0.4178 0.485 Uiso 1 1 calc R U . . .
H63C H 0.4662 0.3236 0.3910 0.485 Uiso 1 1 calc R U . . .
C98' C 0.2696(13) -0.4821(9) 1.4365(6) 0.156(4) Uani 0.587(6) 1 d D U P C 2
H98A H 0.3054 -0.4758 1.4652 0.187 Uiso 0.587(6) 1 calc R U P C 2
H98B H 0.2123 -0.4977 1.4462 0.187 Uiso 0.587(6) 1 calc R U P C 2
C96' C 0.2953(9) -0.3245(6) 1.4391(4) 0.183(6) Uani 0.587(6) 1 d . . P C 2
H96A H 0.3414 -0.3047 1.4632 0.219 Uiso 0.587(6) 1 calc R U P C 2
H96B H 0.2431 -0.3405 1.4554 0.219 Uiso 0.587(6) 1 calc R U P C 2
C97' C 0.2971(13) -0.3975(9) 1.4129(6) 0.149(4) Uani 0.587(6) 1 d D U P C 2
H97A H 0.3543 -0.3836 1.4034 0.179 Uiso 0.587(6) 1 calc R U P C 2
H97B H 0.2620 -0.4062 1.3837 0.179 Uiso 0.587(6) 1 calc R U P C 2
C10A C 0.2538(9) -0.6204(8) 1.4406(5) 0.107(4) Uani 0.587(6) 1 d D . P C 2
H10A H 0.2535 -0.6717 1.4258 0.161 Uiso 0.587(6) 1 calc R U P C 2
H10B H 0.1996 -0.6302 1.4526 0.161 Uiso 0.587(6) 1 calc R U P C 2
H10C H 0.2958 -0.6015 1.4665 0.161 Uiso 0.587(6) 1 calc R U P C 2
C99' C 0.2741(13) -0.5527(9) 1.4033(6) 0.153(4) Uani 0.587(6) 1 d D U P C 2
H99A H 0.3297 -0.5389 1.3912 0.183 Uiso 0.587(6) 1 calc R U P C 2
H99B H 0.2322 -0.5684 1.3769 0.183 Uiso 0.587(6) 1 calc R U P C 2
C96 C 0.2953(9) -0.3245(6) 1.4391(4) 0.183(6) Uani 0.413(6) 1 d D . P C 1
H96C H 0.3181 -0.3602 1.4220 0.219 Uiso 0.413(6) 1 calc R U P C 1
H96D H 0.3332 -0.2993 1.4669 0.219 Uiso 0.413(6) 1 calc R U P C 1
C97 C 0.2165(12) -0.3796(14) 1.4570(7) 0.137(4) Uani 0.413(6) 1 d D U P C 1
H97C H 0.1840 -0.4177 1.4306 0.164 Uiso 0.413(6) 1 calc R U P C 1
H97D H 0.1856 -0.3455 1.4665 0.164 Uiso 0.413(6) 1 calc R U P C 1
C98 C 0.2200(15) -0.4329(12) 1.4991(6) 0.126(4) Uani 0.413(6) 1 d D U P C 1
H98C H 0.1649 -0.4776 1.5010 0.151 Uiso 0.413(6) 1 calc R U P C 1
H98D H 0.2595 -0.4590 1.4925 0.151 Uiso 0.413(6) 1 calc R U P C 1
C99 C 0.2451(15) -0.3856(12) 1.5469(6) 0.119(5) Uani 0.413(6) 1 d D U P C 1
H99C H 0.3031 -0.3468 1.5452 0.142 Uiso 0.413(6) 1 calc R U P C 1
H99D H 0.2118 -0.3514 1.5497 0.142 Uiso 0.413(6) 1 calc R U P C 1
C100 C 0.2408(17) -0.4201(18) 1.5851(5) 0.175(14) Uani 0.413(6) 1 d . . P C 1
H10D H 0.2584 -0.3782 1.6111 0.262 Uiso 0.413(6) 1 calc R U P C 1
H10E H 0.2769 -0.4508 1.5851 0.262 Uiso 0.413(6) 1 calc R U P C 1
H10F H 0.1838 -0.4581 1.5888 0.262 Uiso 0.413(6) 1 calc R U P C 1
C183 C 0.4063(3) -0.0438(3) 0.8222(2) 0.0640(13) Uani 1 1 d . . . . .
H183 H 0.4069 -0.0816 0.7977 0.077 Uiso 1 1 calc R U . . .
C1 C 0.2588(2) -0.0796(2) 0.98048(15) 0.0354(8) Uani 1 1 d . . . . .
C2 C 0.2845(2) -0.0715(2) 1.02849(15) 0.0367(9) Uani 1 1 d . . . . .
C3 C 0.2828(2) -0.0016(2) 1.05851(16) 0.0382(9) Uani 1 1 d . . . . .
C4 C 0.2540(2) 0.0569(2) 1.03752(15) 0.0385(9) Uani 1 1 d . . . . .
C5 C 0.22863(19) 0.0486(2) 0.98883(15) 0.0350(8) Uani 1 1 d . . . . .
C6 C 0.2306(2) -0.0205(2) 0.95927(15) 0.0371(9) Uani 1 1 d . . . . .
C7 C 0.2600(2) -0.1496(2) 0.94980(15) 0.0370(8) Uani 1 1 d . . . . .
C8 C 0.2892(2) -0.2083(2) 0.97053(15) 0.0368(8) Uani 1 1 d . . . . .
C9 C 0.3159(2) -0.1996(2) 1.02041(15) 0.0382(9) Uani 1 1 d . . . . .
C10 C 0.3141(2) -0.1306(2) 1.05008(16) 0.0388(9) Uani 1 1 d . . . . .
C11 C 0.3412(2) -0.1227(2) 1.09764(15) 0.0396(9) Uani 1 1 d . . . . .
C12 C 0.3413(2) -0.0499(3) 1.12825(16) 0.0435(9) Uani 1 1 d . . . . .
C13 C 0.3104(2) 0.0070(2) 1.10730(15) 0.0400(9) Uani 1 1 d . . . . .
C14 C 0.3100(2) 0.0772(3) 1.13735(17) 0.0469(10) Uani 1 1 d . . . . .
C15 C 0.2763(2) 0.1347(3) 1.11650(16) 0.0444(10) Uani 1 1 d . . . . .
C16 C 0.2519(2) 0.1265(2) 1.06826(17) 0.0407(9) Uani 1 1 d . . . . .
C17 C 0.2220(2) 0.1850(2) 1.04713(17) 0.0427(10) Uani 1 1 d . . . . .
C18 C 0.1974(2) 0.1777(2) 0.99721(17) 0.0420(9) Uani 1 1 d . . . . .
C19 C 0.1997(2) 0.1090(2) 0.96709(17) 0.0411(9) Uani 1 1 d . . . . .
C20 C 0.1752(2) 0.1012(2) 0.91884(15) 0.0393(9) Uani 1 1 d . . . . .
C21 C 0.1753(2) 0.0294(2) 0.88896(15) 0.0392(9) Uani 1 1 d . . . . .
C22 C 0.2041(2) -0.0292(2) 0.91007(15) 0.0350(8) Uani 1 1 d . . . . .
C23 C 0.2045(2) -0.0982(2) 0.88043(15) 0.0392(9) Uani 1 1 d . . . . .
C24 C 0.2351(2) -0.1579(2) 0.90147(15) 0.0378(9) Uani 1 1 d . . . . .
C25 C 0.2422(2) -0.2241(2) 0.87291(17) 0.0430(9) Uani 1 1 d . . . . .
H25 H 0.2278 -0.2292 0.8403 0.052 Uiso 1 1 calc R U . . .
C26 C 0.2700(2) -0.2806(3) 0.89272(17) 0.0449(10) Uani 1 1 d . . . . .
H26 H 0.2742 -0.3236 0.8733 0.054 Uiso 1 1 calc R U . . .
C27 C 0.2916(2) -0.2751(2) 0.94013(16) 0.0417(9) Uani 1 1 d . . . . .
H27 H 0.3081 -0.3156 0.9530 0.050 Uiso 1 1 calc R U . . .
C28 C 0.3445(2) -0.2557(3) 1.04180(17) 0.0463(10) Uani 1 1 d . . . . .
H28 H 0.3463 -0.3008 1.0232 0.056 Uiso 1 1 calc R U . . .
C29 C 0.3702(3) -0.2470(3) 1.08914(17) 0.0484(10) Uani 1 1 d . . . . .
H29 H 0.3885 -0.2862 1.1022 0.058 Uiso 1 1 calc R U . . .
C30 C 0.3693(3) -0.1812(3) 1.11742(18) 0.0503(10) Uani 1 1 d . . . . .
H30 H 0.3872 -0.1753 1.1496 0.060 Uiso 1 1 calc R U . . .
C31 C 0.3736(3) -0.0358(3) 1.17482(16) 0.0463(10) Uani 1 1 d . . . . .
H31 H 0.3938 -0.0739 1.1876 0.056 Uiso 1 1 calc R U . . .
C32 C 0.3772(3) 0.0340(3) 1.20379(17) 0.0503(10) Uani 1 1 d . . . . .
C33 C 0.3425(3) 0.0872(3) 1.18362(17) 0.0546(12) Uani 1 1 d . . . . .
H33 H 0.3414 0.1321 1.2027 0.066 Uiso 1 1 calc R U . . .
C34 C 0.2681(3) 0.1993(3) 1.14469(18) 0.0509(11) Uani 1 1 d . . . . .
H34 H 0.2823 0.2037 1.1773 0.061 Uiso 1 1 calc R U . . .
C35 C 0.2402(3) 0.2557(3) 1.12604(19) 0.0547(12) Uani 1 1 d . . . . .
H35 H 0.2355 0.2980 1.1459 0.066 Uiso 1 1 calc R U . . .
C36 C 0.2185(2) 0.2508(3) 1.07739(18) 0.0492(11) Uani 1 1 d . . . . .
H36 H 0.2015 0.2912 1.0647 0.059 Uiso 1 1 calc R U . . .
C37 C 0.1715(3) 0.2348(3) 0.97493(18) 0.0520(11) Uani 1 1 d . . . . .
H37 H 0.1711 0.2807 0.9933 0.062 Uiso 1 1 calc R U . . .
C38 C 0.1470(3) 0.2278(3) 0.92874(18) 0.0520(11) Uani 1 1 d . . . . .
H38 H 0.1292 0.2676 0.9160 0.062 Uiso 1 1 calc R U . . .
C39 C 0.1479(3) 0.1601(3) 0.89878(17) 0.0467(10) Uani 1 1 d . . . . .
H39 H 0.1308 0.1549 0.8665 0.056 Uiso 1 1 calc R U . . .
C40 C 0.1473(2) 0.0171(3) 0.84175(16) 0.0450(10) Uani 1 1 d . . . . .
H40 H 0.1289 0.0561 0.8285 0.054 Uiso 1 1 calc R U . . .
C41 C 0.1450(2) -0.0523(3) 0.81214(15) 0.0431(9) Uani 1 1 d . . . . .
C42 C 0.1745(3) -0.1078(3) 0.83283(15) 0.0430(9) Uani 1 1 d . . . . .
H42 H 0.1744 -0.1536 0.8142 0.052 Uiso 1 1 calc R U . . .
C43 C 0.1085(3) -0.0662(3) 0.76338(17) 0.0489(10) Uani 1 1 d . . . . .
C46 C 0.0836(4) 0.0517(3) 0.65281(18) 0.0612(12) Uani 1 1 d . . . . .
C72 C 0.4196(3) 0.0498(3) 1.25234(17) 0.0574(12) Uani 1 1 d . . . . .
C73 C 0.4257(3) -0.0136(3) 1.27861(18) 0.0580(12) Uani 1 1 d . . . . .
H73 H 0.3996 -0.0690 1.2665 0.070 Uiso 1 1 calc R U . . .
C101 C 0.0012(2) 0.0629(2) 1.03391(15) 0.0335(8) Uani 1 1 d . . . . .
C102 C -0.0254(2) 0.0655(2) 0.98653(14) 0.0338(8) Uani 1 1 d . . . . .
C103 C -0.0284(2) 0.0016(2) 0.95146(15) 0.0347(8) Uani 1 1 d . . . . .
C104 C -0.0556(2) 0.0034(2) 0.90247(15) 0.0356(8) Uani 1 1 d . . . . .
C105 C -0.0828(2) 0.0675(2) 0.88793(15) 0.0395(9) Uani 1 1 d . . . . .
C106 C -0.1081(3) 0.0676(3) 0.84094(17) 0.0486(10) Uani 1 1 d . . . . .
H106 H -0.1262 0.1093 0.8315 0.058 Uiso 1 1 calc R U . . .
C107 C -0.1076(3) 0.0070(3) 0.80725(16) 0.0502(10) Uani 1 1 d . . . . .
H107 H -0.1245 0.0083 0.7755 0.060 Uiso 1 1 calc R U . . .
C108 C -0.0814(3) -0.0564(3) 0.82149(16) 0.0472(10) Uani 1 1 d . . . . .
H108 H -0.0803 -0.0968 0.7989 0.057 Uiso 1 1 calc R U . . .
C109 C -0.0532(2) 0.1314(2) 0.97165(15) 0.0340(8) Uani 1 1 d . . . . .
C110 C -0.0820(2) 0.1321(2) 0.92494(15) 0.0374(9) Uani 1 1 d . . . . .
C111 C -0.1102(2) 0.1953(2) 0.91154(15) 0.0397(9) Uani 1 1 d . . . . .
H111 H -0.1286 0.1961 0.8800 0.048 Uiso 1 1 calc R U . . .
C113 C -0.0820(2) 0.2558(2) 0.99135(16) 0.0409(9) Uani 1 1 d . . . . .
H113 H -0.0827 0.2970 1.0135 0.049 Uiso 1 1 calc R U . . .
C114 C -0.0514(2) 0.1948(2) 1.00632(15) 0.0351(8) Uani 1 1 d . . . . .
C115 C 0.0053(2) 0.1290(2) 1.06908(15) 0.0351(8) Uani 1 1 d . . . . .
C116 C -0.0206(2) 0.1942(2) 1.05446(15) 0.0389(9) Uani 1 1 d . . . . .
C117 C -0.0121(2) 0.2599(2) 1.08879(16) 0.0394(9) Uani 1 1 d . . . . .
H117 H -0.0283 0.3033 1.0801 0.047 Uiso 1 1 calc R U . . .
C118 C 0.0197(2) 0.2611(2) 1.13475(16) 0.0417(9) Uani 1 1 d . . . . .
C119 C 0.0423(2) 0.1957(3) 1.14906(16) 0.0409(9) Uani 1 1 d . . . . .
H119 H 0.0632 0.1965 1.1803 0.049 Uiso 1 1 calc R U . . .
C120 C 0.0336(2) 0.1283(2) 1.11623(15) 0.0362(8) Uani 1 1 d . . . . .
C121 C 0.0574(2) 0.0597(2) 1.13232(15) 0.0387(9) Uani 1 1 d . . . . .
C122 C 0.0284(2) 0.3297(2) 1.17132(16) 0.0440(9) Uani 1 1 d . . . . .
C123 C -0.0370(2) 0.3576(3) 1.17647(17) 0.0455(10) Uani 1 1 d . . . . .
H123 H -0.0844 0.3369 1.1555 0.055 Uiso 1 1 calc R U . . .
C131 C 0.0308(3) 0.5099(3) 1.27843(17) 0.0510(10) Uani 1 1 d . . . . .
C143 C -0.1785(3) 0.3796(3) 1.24186(17) 0.0484(10) Uani 1 1 d . . . . .
H14E H -0.2131 0.4060 1.2564 0.058 Uiso 1 1 calc R U . . .
H14F H -0.2091 0.3482 1.2130 0.058 Uiso 1 1 calc R U . . .
C151 C 0.5457(3) 0.1822(3) 1.1546(2) 0.0616(13) Uani 1 1 d . . . . .
H151 H 0.5670 0.1794 1.1852 0.074 Uiso 1 1 calc R U . . .
C152 C 0.5217(3) 0.2475(3) 1.1457(2) 0.0583(13) Uani 1 1 d . . . . .
C162 C 0.5376(4) 0.4973(3) 1.2898(2) 0.0674(14) Uani 1 1 d . . . . .
C176 C 0.2350(4) 0.2761(7) 1.2796(3) 0.122(3) Uani 0.656(17) 1 d . . P D 1
H17K H 0.2009 0.3087 1.2852 0.146 Uiso 0.656(17) 1 calc R U P D 1
H17L H 0.2139 0.2424 1.2499 0.146 Uiso 0.656(17) 1 calc R U P D 1
C177 C 0.2271(7) 0.2228(11) 1.3173(5) 0.093(4) Uani 0.656(17) 1 d . . P D 1
H17V H 0.1682 0.1972 1.3244 0.111 Uiso 0.656(17) 1 calc R U P D 1
H17U H 0.2576 0.2564 1.3455 0.111 Uiso 0.656(17) 1 calc R U P D 1
C178 C 0.2599(8) 0.1518(10) 1.3072(6) 0.094(4) Uani 0.656(17) 1 d . . P D 1
H17M H 0.2280 0.1158 1.2800 0.113 Uiso 0.656(17) 1 calc R U P D 1
H17N H 0.3186 0.1764 1.2994 0.113 Uiso 0.656(17) 1 calc R U P D 1
C179 C 0.2511(8) 0.0994(9) 1.3514(6) 0.186(6) Uani 0.656(17) 1 d . . P D 1
H17O H 0.1940 0.0862 1.3608 0.224 Uiso 0.656(17) 1 calc R U P D 1
H17P H 0.2528 0.0466 1.3394 0.224 Uiso 0.656(17) 1 calc R U P D 1
C180 C 0.3012(10) 0.1201(12) 1.3950(7) 0.133(7) Uani 0.656(17) 1 d . . P D 1
H18A H 0.2865 0.1599 1.4143 0.159 Uiso 0.656(17) 1 calc R U P D 1
H18B H 0.3600 0.1474 1.3880 0.159 Uiso 0.656(17) 1 calc R U P D 1
C181 C 0.2896(13) 0.0421(12) 1.4244(6) 0.290(12) Uani 0.656(17) 1 d . . P D 1
H18C H 0.3251 0.0594 1.4532 0.435 Uiso 0.656(17) 1 calc R U P D 1
H18D H 0.3046 0.0027 1.4057 0.435 Uiso 0.656(17) 1 calc R U P D 1
H18E H 0.2318 0.0159 1.4325 0.435 Uiso 0.656(17) 1 calc R U P D 1
C17A C 0.2350(4) 0.2761(7) 1.2796(3) 0.122(3) Uani 0.344(17) 1 d . . P D 2
H17T H 0.2033 0.2731 1.2498 0.146 Uiso 0.344(17) 1 calc R U P D 2
H17W H 0.2111 0.2993 1.3045 0.146 Uiso 0.344(17) 1 calc R U P D 2
C78A C 0.2780(18) 0.1914(19) 1.3413(12) 0.110(9) Uani 0.344(17) 1 d . . P D 2
H78A H 0.3381 0.2175 1.3372 0.132 Uiso 0.344(17) 1 calc R U P D 2
H78B H 0.2632 0.2223 1.3666 0.132 Uiso 0.344(17) 1 calc R U P D 2
C77A C 0.2242(14) 0.1855(15) 1.2920(9) 0.081(7) Uani 0.344(17) 1 d . . P D 2
H77A H 0.2442 0.1596 1.2664 0.097 Uiso 0.344(17) 1 calc R U P D 2
H77B H 0.1653 0.1513 1.2956 0.097 Uiso 0.344(17) 1 calc R U P D 2
C18A C 0.2832(12) 0.0504(17) 1.3706(9) 0.090(8) Uani 0.344(17) 1 d . . P D 2
H77X H 0.3398 0.0672 1.3597 0.108 Uiso 0.344(17) 1 calc R U P D 2
H77Y H 0.2515 -0.0058 1.3566 0.108 Uiso 0.344(17) 1 calc R U P D 2
C18B C 0.2896(13) 0.0421(12) 1.4244(6) 0.290(12) Uani 0.344(17) 1 d . . P D 2
H18F H 0.3137 0.0015 1.4308 0.435 Uiso 0.344(17) 1 calc R U P D 2
H18G H 0.2344 0.0239 1.4367 0.435 Uiso 0.344(17) 1 calc R U P D 2
H18H H 0.3246 0.0956 1.4396 0.435 Uiso 0.344(17) 1 calc R U P D 2
C17B C 0.2511(8) 0.0994(9) 1.3514(6) 0.186(6) Uani 0.344(17) 1 d . . P D 2
H17Q H 0.2010 0.0888 1.3691 0.224 Uiso 0.344(17) 1 calc R U P D 2
H17R H 0.2305 0.0717 1.3200 0.224 Uiso 0.344(17) 1 calc R U P D 2
C182 C 0.4346(3) -0.0515(3) 0.8684(2) 0.0556(12) Uani 1 1 d . . . . .
C184 C 0.3773(3) 0.0187(3) 0.8117(2) 0.0649(13) Uani 1 1 d . . . . .
H184 H 0.3558 0.0209 0.7810 0.078 Uiso 1 1 calc R U . . .
C185 C 0.3809(3) 0.0784(3) 0.8479(2) 0.0600(13) Uani 1 1 d . . . . .
H185 H 0.3624 0.1210 0.8410 0.072 Uiso 1 1 calc R U . . .
C186 C 0.4113(3) 0.0750(3) 0.89342(19) 0.0530(12) Uani 1 1 d . . . . .
C187 C 0.4178(2) 0.1392(3) 0.9317(2) 0.0561(13) Uani 1 1 d . . . . .
C188 C 0.3922(3) 0.2055(3) 0.9209(2) 0.0606(13) Uani 1 1 d . . . . .
H188 H 0.3729 0.2095 0.8900 0.073 Uiso 1 1 calc R U . . .
C189 C 0.3961(3) 0.2641(3) 0.9568(2) 0.0598(13) Uani 1 1 d . . . . .
H189 H 0.3796 0.3080 0.9500 0.072 Uiso 1 1 calc R U . . .
C190 C 0.4242(3) 0.2582(3) 1.0028(2) 0.0573(13) Uani 1 1 d . . . . .
H190 H 0.4247 0.2977 1.0265 0.069 Uiso 1 1 calc R U . . .
C191 C 0.4519(2) 0.1951(3) 1.0148(2) 0.0541(12) Uani 1 1 d . . . . .
C192 C 0.4468(2) 0.1327(3) 0.97817(19) 0.0488(11) Uani 1 1 d . . . . .
C193 C 0.4739(2) 0.0661(2) 0.98974(19) 0.0503(12) Uani 1 1 d . . . . .
C194 C 0.5032(2) 0.0606(3) 1.03598(19) 0.0493(11) Uani 1 1 d . . . . .
C195 C 0.5094(2) 0.1236(3) 1.07356(19) 0.0505(12) Uani 1 1 d . . . . .
C196 C 0.4827(3) 0.1896(3) 1.06281(19) 0.0534(12) Uani 1 1 d . . . . .
C197 C 0.4696(2) 0.0046(2) 0.95266(18) 0.0459(10) Uani 1 1 d . . . . .
C198 C 0.4397(2) 0.0103(3) 0.9057(2) 0.0547(12) Uani 1 1 d . . . . .
C199 C 0.4603(3) -0.1195(3) 0.88014(19) 0.0524(11) Uani 1 1 d . . . . .
C200 C 0.4906(3) 0.2507(3) 1.0995(2) 0.0577(13) Uani 1 1 d . . . . .
H200 H 0.4744 0.2948 1.0926 0.069 Uiso 1 1 calc R U . . .

loop_
_atom_site_aniso_label
_atom_site_aniso_U_11
_atom_site_aniso_U_22
_atom_site_aniso_U_33
_atom_site_aniso_U_23
_atom_site_aniso_U_13
_atom_site_aniso_U_12
C44 0.056(3) 0.054(3) 0.053(3) 0.007(2) -0.006(2) 0.028(2)
C45 0.059(3) 0.057(3) 0.051(3) 0.007(2) -0.002(2) 0.030(2)
C47 0.069(3) 0.075(3) 0.053(3) 0.009(3) 0.011(2) 0.037(3)
C48 0.084(4) 0.088(4) 0.059(3) 0.004(3) -0.007(3) 0.050(3)
C49 0.094(4) 0.098(5) 0.050(3) 0.005(3) -0.008(3) 0.058(4)
C50 0.087(4) 0.090(4) 0.050(3) -0.009(3) -0.011(3) 0.049(3)
C51 0.073(3) 0.085(4) 0.060(3) -0.011(3) -0.006(3) 0.042(3)
C52 0.071(3) 0.068(3) 0.047(3) 0.003(2) 0.000(2) 0.040(3)
C53 0.048(2) 0.080(3) 0.046(3) 0.002(2) 0.006(2) 0.028(2)
C54 0.048(2) 0.057(3) 0.052(3) 0.011(2) 0.005(2) 0.028(2)
C55 0.045(2) 0.049(2) 0.059(3) 0.014(2) 0.004(2) 0.0244(19)
C56 0.074(3) 0.073(3) 0.057(3) 0.018(3) 0.002(3) 0.031(3)
C57 0.073(4) 0.087(4) 0.075(4) 0.021(3) 0.001(3) 0.035(3)
C58 0.088(4) 0.106(5) 0.074(4) 0.032(4) 0.013(3) 0.052(4)
C59 0.101(5) 0.091(5) 0.080(4) 0.031(4) 0.020(4) 0.035(4)
C60 0.104(6) 0.146(8) 0.120(6) 0.046(6) 0.046(5) 0.051(6)
C61 0.148(10) 0.36(2) 0.226(12) 0.223(14) 0.102(9) 0.138(12)
C62 0.213(16) 0.50(3) 0.47(3) 0.37(3) 0.246(19) 0.22(2)
C64 0.074(3) 0.070(3) 0.064(3) 0.019(3) 0.009(3) 0.039(3)
C74 0.055(3) 0.088(4) 0.052(3) -0.004(3) -0.003(2) 0.031(3)
C75 0.065(3) 0.092(4) 0.066(3) 0.005(3) -0.004(3) 0.031(3)
C76 0.063(3) 0.105(5) 0.063(3) -0.016(3) -0.006(3) 0.031(3)
C77 0.078(4) 0.136(6) 0.055(3) -0.010(4) -0.005(3) 0.035(4)
C78 0.084(5) 0.134(7) 0.064(4) -0.007(5) -0.003(3) 0.038(5)
C79 0.090(5) 0.160(8) 0.054(4) -0.026(5) -0.010(3) 0.044(5)
C80 0.059(3) 0.134(6) 0.074(4) -0.034(4) 0.008(3) 0.015(4)
C81 0.047(3) 0.106(5) 0.063(3) -0.017(3) -0.003(2) 0.021(3)
C82 0.045(2) 0.071(3) 0.063(3) -0.009(3) -0.001(2) 0.012(2)
C83 0.054(3) 0.076(4) 0.070(3) -0.018(3) 0.001(3) 0.021(3)
C84 0.043(2) 0.064(3) 0.072(3) 0.000(3) 0.007(2) 0.015(2)
C85 0.084(4) 0.088(4) 0.059(3) 0.002(3) -0.007(3) 0.041(3)
C86 0.063(3) 0.079(4) 0.077(4) 0.013(3) -0.005(3) 0.022(3)
C87 0.070(3) 0.081(4) 0.073(4) 0.006(3) 0.002(3) 0.029(3)
C88 0.074(4) 0.089(4) 0.075(4) -0.012(3) 0.008(3) 0.024(3)
C89 0.068(5) 0.290(15) 0.159(9) -0.114(10) -0.027(5) 0.063(7)
C90 0.197(13) 0.50(3) 0.213(13) -0.165(16) -0.081(11) 0.272(17)
C91 0.199(11) 0.176(10) 0.100(6) -0.027(7) -0.038(7) 0.122(9)
C92 0.137(8) 0.085(6) 0.191(10) -0.015(6) -0.006(7) 0.043(6)
C93 0.089(4) 0.087(4) 0.066(4) -0.006(3) -0.009(3) 0.031(4)
C94 0.139(7) 0.093(5) 0.068(4) 0.007(4) 0.013(4) 0.034(5)
C95 0.153(9) 0.119(7) 0.094(6) 0.011(5) -0.006(6) -0.010(6)
C112 0.0316(18) 0.0324(19) 0.071(3) 0.0094(19) 0.0052(18) 0.0198(15)
C124 0.0362(19) 0.040(2) 0.057(3) 0.0058(19) 0.0021(18) 0.0191(17)
C125 0.044(2) 0.044(2) 0.059(3) -0.001(2) 0.0066(19) 0.0241(18)
C126 0.050(2) 0.043(2) 0.057(3) -0.002(2) 0.009(2) 0.0236(19)
C127 0.065(3) 0.059(3) 0.065(3) -0.005(2) 0.001(2) 0.035(2)
C128 0.074(3) 0.062(3) 0.071(3) -0.008(3) 0.010(3) 0.031(3)
C129 0.074(3) 0.062(3) 0.060(3) -0.006(3) 0.000(3) 0.024(3)
C130 0.055(3) 0.064(3) 0.066(3) -0.002(3) -0.006(2) 0.023(2)
C132 0.041(2) 0.048(2) 0.060(3) 0.003(2) 0.0048(19) 0.0216(18)
C133 0.043(2) 0.058(3) 0.063(3) 0.000(2) -0.006(2) 0.024(2)
C134 0.038(2) 0.053(3) 0.069(3) -0.005(2) 0.003(2) 0.0217(19)
C135 0.035(2) 0.053(2) 0.064(3) 0.002(2) -0.0010(19) 0.0238(18)
C136 0.036(2) 0.058(3) 0.076(3) 0.002(2) 0.003(2) 0.021(2)
C137 0.039(2) 0.056(3) 0.088(4) 0.011(3) 0.005(2) 0.017(2)
C138 0.046(2) 0.070(3) 0.085(4) 0.011(3) 0.010(2) 0.030(2)
C139 0.032(2) 0.057(3) 0.092(4) 0.018(3) -0.002(2) 0.0118(19)
C140 0.043(2) 0.088(4) 0.081(4) 0.017(3) 0.009(2) 0.027(3)
C141 0.047(3) 0.077(4) 0.092(4) 0.031(3) 0.002(3) 0.010(3)
C142 0.052(3) 0.106(5) 0.067(3) 0.012(3) -0.004(3) 0.024(3)
C153 0.040(2) 0.042(2) 0.092(4) -0.010(2) 0.009(2) 0.0104(19)
C154 0.046(2) 0.047(3) 0.088(4) -0.012(2) 0.000(2) 0.021(2)
C155 0.073(3) 0.058(3) 0.082(4) 0.006(3) 0.006(3) 0.040(3)
C156 0.091(4) 0.099(5) 0.084(4) -0.013(4) -0.014(3) 0.072(4)
C157 0.098(4) 0.072(4) 0.062(3) -0.001(3) -0.010(3) 0.049(3)
C158 0.138(6) 0.099(5) 0.087(4) -0.007(4) 0.003(4) 0.089(5)
C159 0.122(6) 0.090(5) 0.076(4) -0.009(4) 0.003(4) 0.055(4)
C160 0.103(5) 0.081(4) 0.082(4) -0.007(4) -0.005(4) 0.042(4)
C161 0.082(4) 0.081(4) 0.074(4) -0.003(3) -0.004(3) 0.037(3)
C163 0.062(3) 0.056(3) 0.086(4) -0.001(3) -0.006(3) 0.029(2)
C164 0.047(3) 0.052(3) 0.097(4) -0.016(3) -0.003(3) 0.016(2)
C165 0.038(2) 0.054(3) 0.114(5) -0.002(3) 0.000(3) 0.019(2)
C166 0.132(6) 0.113(5) 0.108(5) -0.060(4) -0.054(4) 0.102(5)
C167 0.069(4) 0.103(5) 0.128(6) -0.017(5) -0.008(4) 0.032(4)
C168 0.053(3) 0.140(7) 0.129(6) 0.080(6) 0.017(4) 0.041(4)
C169 0.052(3) 0.139(7) 0.112(6) -0.013(5) 0.008(4) 0.034(4)
C170 0.044(3) 0.102(5) 0.140(6) 0.058(5) 0.027(3) 0.030(3)
C171 0.039(3) 0.079(4) 0.147(7) -0.018(5) 0.013(3) 0.011(3)
C172 0.060(4) 0.074(4) 0.148(7) 0.017(5) 0.019(4) 0.017(3)
C173 0.059(4) 0.098(6) 0.268(12) -0.077(7) -0.006(6) 0.023(4)
C174 0.091(5) 0.156(7) 0.108(5) -0.030(5) -0.020(4) 0.094(5)
C175 0.050(3) 0.113(6) 0.124(6) -0.003(5) -0.005(3) 0.030(3)
C201 0.077(4) 0.101(5) 0.114(5) 0.008(4) -0.001(4) 0.052(4)
C202 0.071(3) 0.068(3) 0.089(4) -0.001(3) 0.004(3) 0.034(3)
C203 0.055(3) 0.075(3) 0.079(4) -0.003(3) -0.008(3) 0.034(3)
C204 0.060(3) 0.046(3) 0.079(3) 0.000(2) -0.004(3) 0.023(2)
C205 0.072(3) 0.054(3) 0.066(3) -0.006(2) -0.011(3) 0.034(2)
C206 0.062(3) 0.063(3) 0.082(4) 0.008(3) -0.005(3) 0.030(3)
C207 0.064(3) 0.071(3) 0.062(3) 0.013(3) 0.006(2) 0.034(3)
C230 0.042(2) 0.057(3) 0.076(3) 0.000(2) 0.003(2) 0.020(2)
C231 0.047(2) 0.059(3) 0.082(4) 0.014(3) 0.011(2) 0.019(2)
C232 0.067(3) 0.069(4) 0.084(4) 0.016(3) 0.013(3) 0.026(3)
C233 0.066(3) 0.072(3) 0.085(4) 0.025(3) 0.018(3) 0.034(3)
C234 0.084(4) 0.081(4) 0.095(4) 0.031(4) 0.021(3) 0.049(3)
C235 0.092(5) 0.090(5) 0.103(5) 0.026(4) 0.008(4) 0.045(4)
C236 0.123(6) 0.100(5) 0.088(4) 0.038(4) 0.003(4) 0.062(5)
C63 0.31(3) 0.37(3) 0.39(3) 0.24(2) 0.16(2) 0.20(2)
C98' 0.160(8) 0.122(7) 0.166(8) 0.016(6) 0.026(7) 0.030(7)
C96' 0.288(17) 0.075(6) 0.135(8) 0.010(6) 0.054(9) 0.011(8)
C97' 0.158(8) 0.121(7) 0.151(7) 0.018(6) 0.025(7) 0.032(7)
C10A 0.098(9) 0.083(8) 0.137(11) -0.015(8) -0.013(8) 0.034(7)
C99' 0.156(9) 0.115(8) 0.175(9) 0.007(7) 0.036(8) 0.038(7)
C96 0.288(17) 0.075(6) 0.135(8) 0.010(6) 0.054(9) 0.011(8)
C97 0.153(8) 0.113(7) 0.130(7) 0.020(6) 0.028(7) 0.033(7)
C98 0.148(9) 0.106(7) 0.114(7) 0.019(6) 0.031(7) 0.036(7)
C99 0.145(10) 0.102(8) 0.104(8) 0.017(7) 0.033(8) 0.039(8)
C100 0.20(3) 0.23(3) 0.039(9) 0.069(14) 0.005(11) 0.01(2)
C183 0.046(3) 0.058(3) 0.087(4) -0.002(3) 0.012(3) 0.019(2)
C1 0.0177(14) 0.0321(18) 0.055(2) 0.0066(17) 0.0034(15) 0.0080(13)
C2 0.0167(14) 0.0306(18) 0.060(2) 0.0067(17) 0.0026(15) 0.0059(13)
C3 0.0181(15) 0.0293(18) 0.065(3) 0.0065(17) 0.0055(16) 0.0063(13)
C4 0.0221(15) 0.0278(18) 0.062(3) -0.0003(17) 0.0054(16) 0.0055(14)
C5 0.0153(14) 0.0238(16) 0.063(3) 0.0029(16) 0.0043(15) 0.0043(12)
C6 0.0195(15) 0.0317(18) 0.056(2) 0.0066(17) 0.0081(15) 0.0045(13)
C7 0.0199(15) 0.0297(18) 0.059(2) 0.0005(17) -0.0001(16) 0.0072(13)
C8 0.0196(15) 0.0335(18) 0.059(2) 0.0041(17) 0.0007(15) 0.0128(14)
C9 0.0190(15) 0.0313(18) 0.062(3) 0.0053(17) 0.0005(16) 0.0076(13)
C10 0.0156(14) 0.038(2) 0.064(3) 0.0028(18) 0.0047(16) 0.0108(14)
C11 0.0247(16) 0.0305(18) 0.058(2) 0.0047(17) 0.0016(16) 0.0042(14)
C12 0.0246(17) 0.042(2) 0.058(3) 0.0080(19) 0.0076(17) 0.0058(15)
C13 0.0237(16) 0.040(2) 0.051(2) -0.0020(18) 0.0019(16) 0.0070(15)
C14 0.0266(17) 0.050(2) 0.064(3) 0.002(2) 0.0015(18) 0.0147(17)
C15 0.0265(17) 0.039(2) 0.059(3) -0.0006(19) 0.0020(17) 0.0034(15)
C16 0.0190(15) 0.0256(17) 0.075(3) 0.0059(18) 0.0109(17) 0.0047(13)
C17 0.0211(16) 0.036(2) 0.068(3) 0.0014(19) 0.0083(17) 0.0069(14)
C18 0.0254(17) 0.0272(18) 0.074(3) 0.0108(18) 0.0104(18) 0.0091(14)
C19 0.0227(16) 0.0282(18) 0.071(3) 0.0088(18) 0.0093(17) 0.0077(14)
C20 0.0298(17) 0.0325(19) 0.055(2) 0.0075(17) 0.0071(17) 0.0107(15)
C21 0.0278(17) 0.0341(19) 0.056(2) 0.0096(18) 0.0051(17) 0.0112(15)
C22 0.0173(14) 0.0253(17) 0.060(2) 0.0097(16) 0.0051(15) 0.0048(12)
C23 0.0281(17) 0.0353(19) 0.058(2) 0.0076(18) 0.0069(17) 0.0156(15)
C24 0.0251(16) 0.0307(18) 0.060(3) 0.0053(17) 0.0027(16) 0.0133(14)
C25 0.0301(18) 0.037(2) 0.060(3) -0.0024(19) 0.0003(17) 0.0110(15)
C26 0.0309(18) 0.035(2) 0.071(3) -0.0010(19) 0.0040(19) 0.0154(16)
C27 0.0292(17) 0.0341(19) 0.063(3) 0.0019(18) -0.0013(17) 0.0135(15)
C28 0.0312(18) 0.037(2) 0.071(3) 0.013(2) 0.0049(19) 0.0131(16)
C29 0.039(2) 0.039(2) 0.070(3) 0.008(2) 0.000(2) 0.0186(17)
C30 0.039(2) 0.045(2) 0.064(3) 0.007(2) 0.001(2) 0.0131(18)
C31 0.037(2) 0.048(2) 0.053(3) 0.003(2) -0.0090(18) 0.0157(17)
C32 0.036(2) 0.051(2) 0.061(3) -0.003(2) 0.0030(19) 0.0140(18)
C33 0.042(2) 0.062(3) 0.055(3) -0.016(2) -0.002(2) 0.017(2)
C34 0.037(2) 0.044(2) 0.065(3) -0.008(2) 0.004(2) 0.0097(18)
C35 0.033(2) 0.052(3) 0.076(3) -0.008(2) 0.001(2) 0.0137(19)
C36 0.0288(18) 0.033(2) 0.087(3) 0.004(2) 0.007(2) 0.0135(16)
C37 0.042(2) 0.044(2) 0.072(3) 0.001(2) 0.007(2) 0.0186(19)
C38 0.055(3) 0.034(2) 0.076(3) 0.012(2) 0.012(2) 0.0259(19)
C39 0.039(2) 0.038(2) 0.064(3) 0.009(2) 0.0077(19) 0.0140(17)
C40 0.0326(19) 0.041(2) 0.068(3) 0.015(2) 0.0111(19) 0.0198(16)
C41 0.0369(19) 0.044(2) 0.045(2) 0.0042(18) 0.0024(17) 0.0122(17)
C42 0.040(2) 0.044(2) 0.049(2) 0.0032(19) 0.0050(18) 0.0212(17)
C43 0.048(2) 0.047(2) 0.057(3) 0.009(2) 0.008(2) 0.0225(19)
C46 0.073(3) 0.064(3) 0.052(3) 0.003(2) -0.001(2) 0.034(3)
C72 0.039(2) 0.073(3) 0.054(3) -0.017(2) -0.004(2) 0.017(2)
C73 0.050(3) 0.066(3) 0.059(3) 0.004(2) 0.001(2) 0.024(2)
C101 0.0185(14) 0.0221(16) 0.063(2) 0.0055(16) 0.0081(15) 0.0104(12)
C102 0.0189(14) 0.0266(17) 0.056(2) 0.0098(16) 0.0074(15) 0.0073(13)
C103 0.0183(15) 0.0274(17) 0.057(2) 0.0086(16) 0.0095(15) 0.0058(13)
C104 0.0177(14) 0.0334(18) 0.055(2) 0.0088(17) 0.0009(15) 0.0080(13)
C105 0.0272(17) 0.0352(19) 0.057(2) 0.0122(18) 0.0108(17) 0.0122(15)
C106 0.038(2) 0.039(2) 0.071(3) 0.014(2) 0.002(2) 0.0174(17)
C107 0.055(3) 0.054(3) 0.047(2) 0.005(2) 0.000(2) 0.027(2)
C108 0.043(2) 0.051(2) 0.055(3) 0.011(2) 0.0054(19) 0.0255(19)
C109 0.0181(14) 0.0292(17) 0.058(2) 0.0060(16) 0.0044(15) 0.0122(13)
C110 0.0221(15) 0.0275(18) 0.064(3) 0.0094(17) 0.0078(16) 0.0095(13)
C111 0.0280(17) 0.037(2) 0.053(2) 0.0155(18) 0.0027(16) 0.0104(15)
C113 0.0262(17) 0.0282(18) 0.070(3) 0.0081(18) 0.0064(17) 0.0112(14)
C114 0.0211(15) 0.0209(16) 0.064(3) 0.0058(16) 0.0047(16) 0.0089(13)
C115 0.0206(15) 0.0262(17) 0.059(2) 0.0076(16) 0.0075(16) 0.0089(13)
C116 0.0221(16) 0.0331(19) 0.062(3) 0.0057(18) 0.0047(16) 0.0112(14)
C117 0.0241(16) 0.0271(17) 0.068(3) 0.0014(17) 0.0024(17) 0.0113(14)
C118 0.0303(18) 0.036(2) 0.062(3) 0.0017(18) 0.0061(18) 0.0160(15)
C119 0.0342(19) 0.043(2) 0.050(2) 0.0022(18) 0.0021(17) 0.0195(16)
C120 0.0238(16) 0.0340(19) 0.054(2) 0.0082(17) 0.0056(16) 0.0135(14)
C121 0.0301(17) 0.0314(18) 0.055(2) 0.0079(17) 0.0080(17) 0.0117(15)
C122 0.0353(19) 0.034(2) 0.064(3) 0.0023(19) 0.0046(18) 0.0148(16)
C123 0.0292(18) 0.039(2) 0.069(3) 0.003(2) -0.0005(18) 0.0148(16)
C131 0.053(2) 0.043(2) 0.060(3) 0.001(2) -0.001(2) 0.022(2)
C143 0.040(2) 0.045(2) 0.065(3) 0.001(2) 0.006(2) 0.0213(18)
C151 0.035(2) 0.048(3) 0.098(4) -0.002(3) 0.009(2) 0.0128(19)
C152 0.0291(19) 0.049(3) 0.092(4) -0.009(3) 0.004(2) 0.0111(18)
C162 0.077(4) 0.052(3) 0.081(4) -0.002(3) -0.003(3) 0.034(3)
C176 0.055(4) 0.192(10) 0.120(6) 0.014(7) 0.017(4) 0.048(5)
C177 0.070(6) 0.145(12) 0.070(8) 0.028(8) 0.002(6) 0.047(7)
C178 0.082(7) 0.110(10) 0.098(10) 0.031(9) 0.002(7) 0.043(7)
C179 0.135(10) 0.174(12) 0.247(16) 0.101(12) 0.012(10) 0.049(9)
C180 0.102(10) 0.119(13) 0.196(18) 0.018(12) 0.063(11) 0.058(10)
C181 0.44(3) 0.37(2) 0.251(17) 0.171(17) 0.211(18) 0.34(2)
C17A 0.055(4) 0.192(10) 0.120(6) 0.014(7) 0.017(4) 0.048(5)
C78A 0.109(19) 0.12(2) 0.10(2) -0.003(18) 0.003(16) 0.055(16)
C77A 0.072(12) 0.084(14) 0.057(13) -0.015(11) 0.001(10) -0.001(10)
C18A 0.063(10) 0.106(18) 0.109(17) 0.043(15) 0.006(10) 0.037(11)
C18B 0.44(3) 0.37(2) 0.251(17) 0.171(17) 0.211(18) 0.34(2)
C17B 0.135(10) 0.174(12) 0.247(16) 0.101(12) 0.012(10) 0.049(9)
C182 0.0285(19) 0.048(3) 0.088(4) 0.003(2) 0.014(2) 0.0116(18)
C184 0.051(3) 0.067(3) 0.075(3) 0.008(3) 0.014(2) 0.019(2)
C185 0.047(2) 0.042(2) 0.090(4) 0.008(2) 0.022(3) 0.014(2)
C186 0.0310(19) 0.038(2) 0.083(3) 0.000(2) 0.013(2) 0.0057(17)
C187 0.0242(18) 0.042(2) 0.098(4) 0.006(2) 0.020(2) 0.0072(17)
C188 0.034(2) 0.056(3) 0.087(4) 0.009(3) 0.007(2) 0.011(2)
C189 0.040(2) 0.040(2) 0.098(4) 0.010(3) 0.018(3) 0.0121(19)
C190 0.036(2) 0.037(2) 0.094(4) -0.001(2) 0.016(2) 0.0091(18)
C191 0.0259(18) 0.034(2) 0.097(4) 0.000(2) 0.017(2) 0.0040(16)
C192 0.0224(16) 0.033(2) 0.083(3) -0.005(2) 0.0108(19) 0.0029(15)
C193 0.0200(16) 0.0292(19) 0.092(4) -0.005(2) 0.009(2) -0.0006(14)
C194 0.0179(16) 0.034(2) 0.088(3) -0.001(2) 0.0136(19) 0.0017(14)
C195 0.0262(18) 0.031(2) 0.087(3) -0.003(2) 0.017(2) 0.0023(15)
C196 0.0306(19) 0.041(2) 0.083(3) 0.002(2) 0.012(2) 0.0070(17)
C197 0.0221(16) 0.033(2) 0.074(3) -0.002(2) 0.0064(18) 0.0020(15)
C198 0.0238(18) 0.036(2) 0.099(4) -0.001(2) 0.016(2) 0.0044(16)
C199 0.0308(19) 0.039(2) 0.082(3) 0.001(2) 0.011(2) 0.0080(17)
C200 0.033(2) 0.032(2) 0.104(4) -0.007(2) 0.014(2) 0.0079(17)

loop_
_atom_type_symbol
_atom_type_description
_atom_type_scat_dispersion_real
_atom_type_scat_dispersion_imag
_atom_type_scat_source
C C 0.0181 0.0091 'International Tables Vol C Tables 4.2.6.8 and 6.1.1.4'
H H 0.0000 0.0000 'International Tables Vol C Tables 4.2.6.8 and 6.1.1.4'
Cl Cl 0.3639 0.7018 'International Tables Vol C Tables 4.2.6.8 and 6.1.1.4'

loop_
_geom_angle_atom_site_label_1
_geom_angle_atom_site_label_2
_geom_angle_atom_site_label_3
_geom_angle
_geom_angle_site_symmetry_1
_geom_angle_site_symmetry_3
C45 C44 C43 121.3(5) . .
C44 C45 C53 119.1(4) . .
C44 C45 C46 130.0(5) . .
C53 C45 C46 110.8(4) . .
C48 C47 C52 119.2(6) . .
C48 C47 C46 130.2(5) . .
C52 C47 C46 110.6(4) . .
C47 C48 C49 118.9(6) . .
C50 C49 C48 121.3(5) . .
C49 C50 C51 120.5(6) . .
C50 C51 C52 119.4(6) . .
C51 C52 C47 120.7(5) . .
C51 C52 C53 131.0(5) . .
C47 C52 C53 108.4(5) . .
C54 C53 C45 120.1(4) . .
C54 C53 C52 131.9(5) . .
C45 C53 C52 108.0(5) . .
C55 C54 C53 119.0(5) . .
C54 C55 C43 123.0(4) . .
C57 C56 C46 118.2(5) . .
C56 C57 C58 112.3(5) . .
C59 C58 C57 114.3(5) . .
C60 C59 C58 112.9(6) . .
C59 C60 C61 109.4(7) . .
C62 C61 C60 111.5(9) . .
C61 C62 C63 110.8(12) . .
C46 C64 C207 116.7(5) . .
C73 C74 C82 119.6(6) . .
C73 C74 C75 129.0(5) . .
C82 C74 C75 111.3(5) . .
C93 C75 C76 113.6(5) . .
C93 C75 C74 109.2(5) . .
C76 C75 C74 100.3(5) . .
C93 C75 C85 115.7(6) . .
C76 C75 C85 106.8(5) . .
C74 C75 C85 110.1(5) . .
C77 C76 C81 119.9(6) . .
C77 C76 C75 129.5(7) . .
C81 C76 C75 110.3(5) . .
C76 C77 C78 119.2(8) . .
C79 C78 C77 120.0(8) . .
C78 C79 C80 125.2(8) . .
C79 C80 C81 115.2(8) . .
C80 C81 C76 120.5(6) . .
C80 C81 C82 130.9(7) . .
C76 C81 C82 108.5(5) . .
C74 C82 C83 119.7(5) . .
C74 C82 C81 109.3(6) . .
C83 C82 C81 131.0(6) . .
C84 C83 C82 120.7(5) . .
C83 C84 C72 119.5(5) . .
C86 C85 C75 117.7(5) . .
C85 C86 C87 109.4(5) . .
C86 C87 C88 111.8(5) . .
C89 C88 C87 112.8(6) . .
C90 C89 C88 125.3(10) . .
C89 C90 C91 118.5(11) . .
C92 C91 C90 102.8(10) . .
C94 C93 C75 118.7(6) . .
C93 C94 C95 110.5(8) . .
C96' C95 C94 113.0(10) . .
C113 C112 C111 120.3(3) . .
C123 C124 C132 121.3(4) . .
C123 C124 C125 127.7(4) . .
C132 C124 C125 111.0(4) . .
C135 C125 C126 113.9(4) . .
C135 C125 C124 111.9(4) . .
C126 C125 C124 100.4(3) . .
C135 C125 C143 107.7(4) . .
C126 C125 C143 111.1(4) . .
C124 C125 C143 111.9(3) . .
C127 C126 C131 120.0(4) . .
C127 C126 C125 128.3(4) . .
C131 C126 C125 111.7(4) . .
C126 C127 C128 117.8(5) . .
C129 C128 C127 122.1(5) . .
C128 C129 C130 120.7(5) . .
C131 C130 C129 118.5(5) . .
C133 C132 C124 118.9(4) . .
C133 C132 C131 131.9(4) . .
C124 C132 C131 109.1(4) . .
C134 C133 C132 119.8(4) . .
C133 C134 C122 120.9(4) . .
C136 C135 C125 117.4(4) . .
C135 C136 C137 113.2(4) . .
C138 C137 C136 114.0(4) . .
C139 C138 C137 113.4(4) . .
C138 C139 C140 114.3(4) . .
C141 C140 C139 114.6(5) . .
C142 C141 C140 114.3(5) . .
C165 C153 C154 119.9(5) . .
C165 C153 C152 120.3(5) . .
C154 C153 C152 119.7(5) . .
C155 C154 C153 118.8(5) . .
C154 C155 C163 121.4(5) . .
C154 C155 C156 129.4(5) . .
C163 C155 C156 109.2(5) . .
C157 C156 C155 102.0(5) . .
C157 C156 C174 110.2(6) . .
C155 C156 C174 109.1(5) . .
C157 C156 C166 110.7(5) . .
C155 C156 C166 108.5(5) . .
C174 C156 C166 115.5(5) . .
C158 C157 C162 120.4(6) . .
C158 C157 C156 127.8(6) . .
C162 C157 C156 111.7(5) . .
C157 C158 C159 117.2(7) . .
C160 C159 C158 121.9(7) . .
C159 C160 C161 119.4(7) . .
C162 C161 C160 119.6(6) . .
C164 C163 C155 119.9(5) . .
C164 C163 C162 130.1(5) . .
C155 C163 C162 110.0(5) . .
C163 C164 C165 118.7(5) . .
C153 C165 C164 121.3(5) . .
C167 C166 C156 115.6(6) . .
C166 C167 C168 117.0(7) . .
C169 C168 C167 115.4(8) . .
C170 C169 C168 121.1(8) . .
C169 C170 C171 117.0(7) . .
C172 C171 C170 117.8(6) . .
C173 C172 C171 110.1(7) . .
C175 C174 C156 115.2(5) . .
C174 C175 C176 111.1(6) . .
C203 C202 C201 110.3(5) . .
C204 C203 C202 111.1(4) . .
C205 C204 C203 113.4(4) . .
C206 C205 C204 113.9(4) . .
C207 C206 C205 116.0(5) . .
C206 C207 C64 112.0(5) . .
C143 C230 C231 110.7(4) . .
C230 C231 C232 114.3(4) . .
C233 C232 C231 113.1(5) . .
C232 C233 C234 111.9(5) . .
C233 C234 C235 112.1(6) . .
C234 C235 C236 111.2(6) . .
C99' C98' C97' 112.8(13) . .
C97' C96' C95 112.6(10) . .
C96' C97' C98' 119.9(13) . .
C98' C99' C10A 97.0(11) . .
C99 C98 C97 115.2(17) . .
C100 C99 C98 123(2) . .
C184 C183 C182 121.7(5) . .
C2 C1 C6 121.6(4) . .
C2 C1 C7 120.6(3) . .
C6 C1 C7 117.8(3) . .
C1 C2 C10 121.9(4) . .
C1 C2 C3 119.9(3) . .
C10 C2 C3 118.2(4) . .
C13 C3 C4 121.8(4) . .
C13 C3 C2 119.6(3) . .
C4 C3 C2 118.6(4) . .
C5 C4 C3 121.2(4) . .
C5 C4 C16 120.9(4) . .
C3 C4 C16 118.0(4) . .
C4 C5 C6 120.1(3) . .
C4 C5 C19 121.3(4) . .
C6 C5 C19 118.6(4) . .
C22 C6 C1 121.3(4) . .
C22 C6 C5 120.0(3) . .
C1 C6 C5 118.7(4) . .
C24 C7 C8 120.7(4) . .
C24 C7 C1 121.0(3) . .
C8 C7 C1 118.2(4) . .
C27 C8 C7 117.6(4) . .
C27 C8 C9 121.4(3) . .
C7 C8 C9 120.9(4) . .
C28 C9 C10 117.4(4) . .
C28 C9 C8 122.5(4) . .
C10 C9 C8 120.2(3) . .
C11 C10 C9 119.2(4) . .
C11 C10 C2 122.5(4) . .
C9 C10 C2 118.2(4) . .
C10 C11 C30 121.1(4) . .
C10 C11 C12 119.3(4) . .
C30 C11 C12 119.7(4) . .
C31 C12 C13 120.5(4) . .
C31 C12 C11 121.3(4) . .
C13 C12 C11 118.1(4) . .
C3 C13 C12 122.2(4) . .
C3 C13 C14 120.0(4) . .
C12 C13 C14 117.8(4) . .
C33 C14 C13 118.8(4) . .
C33 C14 C15 123.0(4) . .
C13 C14 C15 118.2(4) . .
C16 C15 C34 118.7(4) . .
C16 C15 C14 120.6(4) . .
C34 C15 C14 120.7(4) . .
C15 C16 C17 120.8(4) . .
C15 C16 C4 121.2(4) . .
C17 C16 C4 117.9(4) . .
C36 C17 C18 121.1(4) . .
C36 C17 C16 117.4(4) . .
C18 C17 C16 121.5(4) . .
C37 C18 C17 123.4(4) . .
C37 C18 C19 116.3(4) . .
C17 C18 C19 120.2(4) . .
C20 C19 C18 120.5(4) . .
C20 C19 C5 121.4(4) . .
C18 C19 C5 118.2(4) . .
C19 C20 C39 120.3(4) . .
C19 C20 C21 119.9(4) . .
C39 C20 C21 119.8(4) . .
C40 C21 C22 119.7(4) . .
C40 C21 C20 121.6(4) . .
C22 C21 C20 118.8(4) . .
C6 C22 C21 121.4(4) . .
C6 C22 C23 120.6(3) . .
C21 C22 C23 118.0(4) . .
C42 C23 C22 119.7(4) . .
C42 C23 C24 121.8(4) . .
C22 C23 C24 118.5(4) . .
C7 C24 C25 118.6(3) . .
C7 C24 C23 120.6(4) . .
C25 C24 C23 120.8(4) . .
C26 C25 C24 120.8(4) . .
C27 C26 C25 121.2(4) . .
C26 C27 C8 121.0(4) . .
C29 C28 C9 122.4(4) . .
C30 C29 C28 120.5(4) . .
C29 C30 C11 119.5(4) . .
C12 C31 C32 122.4(4) . .
C33 C32 C31 116.6(4) . .
C33 C32 C72 123.5(4) . .
C31 C32 C72 119.8(4) . .
C14 C33 C32 123.8(4) . .
C35 C34 C15 122.1(5) . .
C34 C35 C36 120.3(4) . .
C35 C36 C17 120.5(4) . .
C38 C37 C18 123.8(4) . .
C37 C38 C39 120.5(4) . .
C20 C39 C38 118.5(4) . .
C21 C40 C41 123.1(4) . .
C42 C41 C40 116.6(4) . .
C42 C41 C43 122.3(4) . .
C40 C41 C43 121.0(4) . .
C41 C42 C23 122.8(4) . .
C44 C43 C55 117.4(4) . .
C44 C43 C41 121.0(4) . .
C55 C43 C41 121.5(4) . .
C45 C46 C64 113.2(4) . .
C45 C46 C47 101.8(4) . .
C64 C46 C47 113.9(5) . .
C45 C46 C56 106.5(4) . .
C64 C46 C56 109.6(5) . .
C47 C46 C56 111.5(4) . .
C73 C72 C84 118.6(5) . .
C73 C72 C32 122.5(5) . .
C84 C72 C32 118.8(5) . .
C72 C73 C74 121.8(5) . .
C102 C101 C103 121.4(3) . 2_557
C102 C101 C115 119.9(3) . .
C103 C101 C115 118.7(4) 2_557 .
C101 C102 C103 120.4(3) . .
C101 C102 C109 121.3(3) . .
C103 C102 C109 118.3(3) . .
C101 C103 C102 118.3(4) 2_557 .
C101 C103 C104 120.6(4) 2_557 .
C102 C103 C104 121.1(3) . .
C121 C104 C105 118.6(4) 2_557 .
C121 C104 C103 120.8(3) 2_557 .
C105 C104 C103 120.6(4) . .
C106 C105 C104 119.2(4) . .
C106 C105 C110 122.9(4) . .
C104 C105 C110 117.9(4) . .
C105 C106 C107 121.6(4) . .
C106 C107 C108 119.3(4) . .
C121 C108 C107 121.0(4) 2_557 .
C110 C109 C114 120.3(3) . .
C110 C109 C102 120.9(3) . .
C114 C109 C102 118.8(3) . .
C109 C110 C111 120.0(4) . .
C109 C110 C105 121.1(3) . .
C111 C110 C105 118.8(4) . .
C112 C111 C110 120.3(4) . .
C112 C113 C114 121.6(4) . .
C113 C114 C109 117.5(4) . .
C113 C114 C116 122.5(4) . .
C109 C114 C116 119.9(3) . .
C120 C115 C116 120.5(4) . .
C120 C115 C101 120.6(3) . .
C116 C115 C101 118.9(4) . .
C117 C116 C115 117.7(4) . .
C117 C116 C114 121.2(3) . .
C115 C116 C114 121.1(4) . .
C118 C117 C116 121.5(3) . .
C117 C118 C119 120.3(4) . .
C117 C118 C122 121.9(4) . .
C119 C118 C122 117.7(4) . .
C118 C119 C120 120.1(4) . .
C115 C120 C119 119.8(3) . .
C115 C120 C121 121.2(4) . .
C119 C120 C121 119.0(4) . .
C108 C121 C104 120.3(4) 2_557 2_557
C108 C121 C120 121.7(4) 2_557 .
C104 C121 C120 118.0(4) 2_557 .
C123 C122 C134 119.7(4) . .
C123 C122 C118 120.2(4) . .
C134 C122 C118 120.1(4) . .
C124 C123 C122 119.4(4) . .
C130 C131 C126 120.9(4) . .
C130 C131 C132 131.3(4) . .
C126 C131 C132 107.8(4) . .
C230 C143 C125 117.5(4) . .
C152 C151 C199 123.1(5) . 2_657
C151 C152 C200 117.4(5) . .
C151 C152 C153 121.5(5) . .
C200 C152 C153 121.1(5) . .
C161 C162 C157 121.4(5) . .
C161 C162 C163 131.6(5) . .
C157 C162 C163 107.0(5) . .
C177 C176 C175 112.0(8) . .
C176 C177 C178 114.6(13) . .
C179 C178 C177 110.1(14) . .
C180 C179 C178 128.9(15) . .
C179 C180 C181 112.9(17) . .
C183 C182 C198 119.5(5) . .
C183 C182 C199 122.0(5) . .
C198 C182 C199 118.5(5) . .
C183 C184 C185 119.1(5) . .
C186 C185 C184 121.0(5) . .
C185 C186 C198 121.4(5) . .
C185 C186 C187 121.5(4) . .
C198 C186 C187 117.0(5) . .
C192 C187 C188 120.7(5) . .
C192 C187 C186 120.3(4) . .
C188 C187 C186 119.0(5) . .
C189 C188 C187 119.2(5) . .
C190 C189 C188 120.7(5) . .
C189 C190 C191 122.2(5) . .
C190 C191 C192 117.8(5) . .
C190 C191 C196 122.2(5) . .
C192 C191 C196 119.9(4) . .
C187 C192 C191 119.4(4) . .
C187 C192 C193 121.5(4) . .
C191 C192 C193 119.1(5) . .
C194 C193 C197 120.4(4) . .
C194 C193 C192 121.0(4) . .
C197 C193 C192 118.7(5) . .
C193 C194 C197 121.0(4) . 2_657
C193 C194 C195 120.8(4) . .
C197 C194 C195 118.2(5) 2_657 .
C199 C195 C196 119.6(4) 2_657 .
C199 C195 C194 121.4(4) 2_657 .
C196 C195 C194 119.0(5) . .
C200 C196 C195 118.1(5) . .
C200 C196 C191 121.6(4) . .
C195 C196 C191 120.2(4) . .
C198 C197 C194 121.2(4) . 2_657
C198 C197 C193 120.2(4) . .
C194 C197 C193 118.6(4) 2_657 .
C197 C198 C186 122.3(4) . .
C197 C198 C182 120.5(4) . .
C186 C198 C182 117.2(5) . .
C195 C199 C151 119.2(4) 2_657 2_657
C195 C199 C182 120.2(4) 2_657 .
C151 C199 C182 120.5(5) 2_657 .
C152 C200 C196 122.5(5) . .

loop_
_geom_bond_atom_site_label_1
_geom_bond_atom_site_label_2
_geom_bond_distance
_geom_bond_site_symmetry_2
C44 C45 1.375(6) .
C44 C43 1.401(6) .
C45 C53 1.440(7) .
C45 C46 1.503(7) .
C47 C48 1.368(7) .
C47 C52 1.424(7) .
C47 C46 1.528(8) .
C48 C49 1.412(8) .
C49 C50 1.362(8) .
C50 C51 1.379(8) .
C51 C52 1.379(7) .
C52 C53 1.460(7) .
C53 C54 1.377(7) .
C54 C55 1.371(6) .
C55 C43 1.408(6) .
C56 C57 1.506(7) .
C56 C46 1.590(8) .
C57 C58 1.544(8) .
C58 C59 1.516(8) .
C59 C60 1.502(10) .
C60 C61 1.582(11) .
C61 C62 1.498(5) .
C62 C63 1.513(5) .
C64 C46 1.516(7) .
C64 C207 1.517(7) .
C74 C73 1.377(7) .
C74 C82 1.391(8) .
C74 C75 1.546(8) .
C75 C93 1.535(9) .
C75 C76 1.534(8) .
C75 C85 1.562(9) .
C76 C77 1.366(9) .
C76 C81 1.431(9) .
C77 C78 1.401(10) .
C78 C79 1.320(11) .
C79 C80 1.397(11) .
C80 C81 1.405(8) .
C81 C82 1.449(8) .
C82 C83 1.389(8) .
C83 C84 1.378(7) .
C84 C72 1.422(7) .
C85 C86 1.509(8) .
C86 C87 1.534(9) .
C87 C88 1.539(8) .
C88 C89 1.440(10) .
C89 C90 1.360(8) .
C90 C91 1.596(14) .
C91 C92 1.374(12) .
C93 C94 1.494(9) .
C94 C95 1.530(11) .
C95 C96' 1.523(13) .
C112 C113 1.372(6) .
C112 C111 1.375(6) .
C124 C123 1.380(6) .
C124 C132 1.410(6) .
C124 C125 1.524(5) .
C125 C135 1.517(6) .
C125 C126 1.524(6) .
C125 C143 1.548(6) .
C126 C127 1.399(6) .
C126 C131 1.412(6) .
C127 C128 1.407(7) .
C128 C129 1.363(8) .
C129 C130 1.400(7) .
C130 C131 1.395(7) .
C132 C133 1.397(6) .
C132 C131 1.448(6) .
C133 C134 1.383(6) .
C134 C122 1.402(6) .
C135 C136 1.514(6) .
C136 C137 1.526(7) .
C137 C138 1.525(7) .
C138 C139 1.498(7) .
C139 C140 1.551(8) .
C140 C141 1.540(8) .
C141 C142 1.497(8) .
C153 C165 1.386(7) .
C153 C154 1.389(7) .
C153 C152 1.489(7) .
C154 C155 1.384(7) .
C155 C163 1.387(8) .
C155 C156 1.524(7) .
C156 C157 1.495(8) .
C156 C174 1.584(10) .
C156 C166 1.670(10) .
C157 C158 1.384(8) .
C157 C162 1.393(8) .
C158 C159 1.431(10) .
C159 C160 1.369(10) .
C160 C161 1.394(9) .
C161 C162 1.373(8) .
C163 C164 1.390(7) .
C163 C162 1.465(8) .
C164 C165 1.390(7) .
C166 C167 1.470(9) .
C167 C168 1.514(10) .
C168 C169 1.441(10) .
C169 C170 1.424(10) .
C170 C171 1.499(10) .
C171 C172 1.479(10) .
C172 C173 1.443(11) .
C174 C175 1.448(10) .
C175 C176 1.531(9) .
C201 C202 1.563(8) .
C202 C203 1.550(8) .
C203 C204 1.537(7) .
C204 C205 1.520(7) .
C205 C206 1.510(7) .
C206 C207 1.498(8) .
C230 C143 1.504(7) .
C230 C231 1.552(6) .
C231 C232 1.553(7) .
C232 C233 1.499(8) .
C233 C234 1.510(7) .
C234 C235 1.531(9) .
C235 C236 1.551(8) .
C98' C99' 1.532(9) .
C98' C97' 1.533(9) .
C96' C97' 1.445(14) .
C10A C99' 1.540(9) .
C97 C98 1.534(10) .
C98 C99 1.499(7) .
C99 C100 1.23(2) .
C183 C184 1.388(8) .
C183 C182 1.396(8) .
C1 C2 1.385(6) .
C1 C6 1.426(5) .
C1 C7 1.463(5) .
C2 C10 1.446(5) .
C2 C3 1.453(5) .
C3 C13 1.413(6) .
C3 C4 1.421(5) .
C4 C5 1.401(6) .
C4 C16 1.463(5) .
C5 C6 1.436(5) .
C5 C19 1.459(5) .
C6 C22 1.419(6) .
C7 C24 1.390(6) .
C7 C8 1.424(5) .
C8 C27 1.420(5) .
C8 C9 1.438(6) .
C9 C28 1.389(5) .
C9 C10 1.435(5) .
C10 C11 1.379(6) .
C11 C30 1.399(6) .
C11 C12 1.493(6) .
C12 C31 1.374(6) .
C12 C13 1.419(6) .
C13 C14 1.450(6) .
C14 C33 1.370(6) .
C14 C15 1.459(6) .
C15 C16 1.385(6) .
C15 C34 1.394(6) .
C16 C17 1.435(6) .
C17 C36 1.411(6) .
C17 C18 1.433(6) .
C18 C37 1.386(6) .
C18 C19 1.443(6) .
C19 C20 1.386(6) .
C20 C39 1.400(6) .
C20 C21 1.469(6) .
C21 C40 1.371(6) .
C21 C22 1.423(5) .
C22 C23 1.427(5) .
C23 C42 1.392(6) .
C23 C24 1.458(5) .
C24 C25 1.416(6) .
C25 C26 1.366(6) .
C26 C27 1.355(6) .
C28 C29 1.366(6) .
C29 C30 1.365(6) .
C31 C32 1.405(6) .
C32 C33 1.399(7) .
C32 C72 1.485(6) .
C34 C35 1.353(7) .
C35 C36 1.390(7) .
C37 C38 1.332(7) .
C38 C39 1.417(6) .
C40 C41 1.417(6) .
C41 C42 1.381(6) .
C41 C43 1.454(6) .
C72 C73 1.375(7) .
C101 C102 1.396(6) .
C101 C103 1.431(5) 2_557
C101 C115 1.456(5) .
C102 C103 1.432(5) .
C102 C109 1.461(5) .
C103 C101 1.431(5) 2_557
C103 C104 1.438(6) .
C104 C121 1.423(6) 2_557
C104 C105 1.424(5) .
C105 C106 1.371(6) .
C105 C110 1.488(6) .
C106 C107 1.385(6) .
C107 C108 1.398(6) .
C108 C121 1.353(6) 2_557
C109 C110 1.384(6) .
C109 C114 1.424(5) .
C110 C111 1.411(5) .
C113 C114 1.417(5) .
C114 C116 1.432(6) .
C115 C120 1.392(6) .
C115 C116 1.430(5) .
C116 C117 1.417(6) .
C117 C118 1.376(6) .
C118 C119 1.394(6) .
C118 C122 1.495(6) .
C119 C120 1.412(6) .
C120 C121 1.474(5) .
C121 C108 1.353(6) 2_557
C121 C104 1.423(6) 2_557
C122 C123 1.394(5) .
C151 C152 1.369(7) .
C151 C199 1.398(7) 2_657
C152 C200 1.393(7) .
C176 C177 1.400(14) .
C177 C178 1.55(3) .
C178 C179 1.535(17) .
C179 C180 1.42(2) .
C180 C181 1.55(2) .
C78A C77A 1.61(4) .
C182 C198 1.438(7) .
C182 C199 1.449(7) .
C184 C185 1.400(7) .
C185 C186 1.372(7) .
C186 C198 1.428(7) .
C186 C187 1.482(7) .
C187 C192 1.400(7) .
C187 C188 1.414(7) .
C188 C189 1.379(7) .
C189 C190 1.380(7) .
C190 C191 1.394(7) .
C191 C192 1.434(6) .
C191 C196 1.446(7) .
C192 C193 1.441(6) .
C193 C194 1.392(7) .
C193 C197 1.434(6) .
C194 C197 1.417(6) 2_657
C194 C195 1.454(6) .
C195 C199 1.394(7) 2_657
C195 C196 1.422(7) .
C196 C200 1.407(7) .
C197 C198 1.416(7) .
C197 C194 1.417(6) 2_657
C199 C195 1.394(7) 2_657
C199 C151 1.398(7) 2_657

loop_
_geom_torsion_atom_site_label_1
_geom_torsion_atom_site_label_2
_geom_torsion_atom_site_label_3
_geom_torsion_atom_site_label_4
_geom_torsion
_geom_torsion_site_symmetry_1
_geom_torsion_site_symmetry_4
C43 C44 C45 C53 0.2(7) . .
C43 C44 C45 C46 -177.3(5) . .
C52 C47 C48 C49 -2.9(8) . .
C46 C47 C48 C49 -180.0(5) . .
C47 C48 C49 C50 0.1(9) . .
C48 C49 C50 C51 1.6(9) . .
C49 C50 C51 C52 -0.2(8) . .
C50 C51 C52 C47 -2.6(8) . .
C50 C51 C52 C53 175.1(5) . .
C48 C47 C52 C51 4.2(8) . .
C46 C47 C52 C51 -178.1(5) . .
C48 C47 C52 C53 -173.9(5) . .
C46 C47 C52 C53 3.7(6) . .
C44 C45 C53 C54 -1.8(7) . .
C46 C45 C53 C54 176.2(4) . .
C44 C45 C53 C52 177.4(4) . .
C46 C45 C53 C52 -4.6(5) . .
C51 C52 C53 C54 1.6(9) . .
C47 C52 C53 C54 179.5(5) . .
C51 C52 C53 C45 -177.4(5) . .
C47 C52 C53 C45 0.5(5) . .
C45 C53 C54 C55 2.4(6) . .
C52 C53 C54 C55 -176.5(5) . .
C53 C54 C55 C43 -1.6(6) . .
C46 C56 C57 C58 -178.2(5) . .
C56 C57 C58 C59 177.7(6) . .
C57 C58 C59 C60 179.8(7) . .
C58 C59 C60 C61 -176.8(9) . .
C59 C60 C61 C62 -165.3(15) . .
C60 C61 C62 C63 166.9(15) . .
C73 C74 C75 C93 -53.8(8) . .
C82 C74 C75 C93 122.7(5) . .
C73 C74 C75 C76 -173.5(5) . .
C82 C74 C75 C76 3.0(6) . .
C73 C74 C75 C85 74.2(7) . .
C82 C74 C75 C85 -109.2(5) . .
C93 C75 C76 C77 65.4(9) . .
C74 C75 C76 C77 -178.2(6) . .
C85 C75 C76 C77 -63.4(8) . .
C93 C75 C76 C81 -121.0(6) . .
C74 C75 C76 C81 -4.6(6) . .
C85 C75 C76 C81 110.2(6) . .
C81 C76 C77 C78 2.2(9) . .
C75 C76 C77 C78 175.2(6) . .
C76 C77 C78 C79 -1.9(11) . .
C77 C78 C79 C80 1.7(12) . .
C78 C79 C80 C81 -1.7(11) . .
C79 C80 C81 C76 1.9(8) . .
C79 C80 C81 C82 -179.6(6) . .
C77 C76 C81 C80 -2.3(9) . .
C75 C76 C81 C80 -176.6(5) . .
C77 C76 C81 C82 179.0(5) . .
C75 C76 C81 C82 4.7(7) . .
C73 C74 C82 C83 -2.9(8) . .
C75 C74 C82 C83 -179.8(5) . .
C73 C74 C82 C81 176.5(5) . .
C75 C74 C82 C81 -0.4(6) . .
C80 C81 C82 C74 178.8(6) . .
C76 C81 C82 C74 -2.6(6) . .
C80 C81 C82 C83 -1.9(10) . .
C76 C81 C82 C83 176.7(6) . .
C74 C82 C83 C84 -0.2(8) . .
C81 C82 C83 C84 -179.4(5) . .
C82 C83 C84 C72 2.9(7) . .
C93 C75 C85 C86 54.1(7) . .
C76 C75 C85 C86 -178.3(5) . .
C74 C75 C85 C86 -70.3(7) . .
C75 C85 C86 C87 -179.1(5) . .
C85 C86 C87 C88 180.0(5) . .
C86 C87 C88 C89 169.0(8) . .
C87 C88 C89 C90 43.3(18) . .
C88 C89 C90 C91 -178.8(12) . .
C89 C90 C91 C92 -146.1(15) . .
C76 C75 C93 C94 -70.7(8) . .
C74 C75 C93 C94 178.2(5) . .
C85 C75 C93 C94 53.4(8) . .
C75 C93 C94 C95 177.6(6) . .
C93 C94 C95 C96' -179.6(7) . .
C123 C124 C125 C135 -60.1(6) . .
C132 C124 C125 C135 121.6(4) . .
C123 C124 C125 C126 178.8(4) . .
C132 C124 C125 C126 0.5(5) . .
C123 C124 C125 C143 60.8(6) . .
C132 C124 C125 C143 -117.4(4) . .
C135 C125 C126 C127 61.8(6) . .
C124 C125 C126 C127 -178.5(5) . .
C143 C125 C126 C127 -60.0(6) . .
C135 C125 C126 C131 -119.1(4) . .
C124 C125 C126 C131 0.6(5) . .
C143 C125 C126 C131 119.1(4) . .
C131 C126 C127 C128 1.6(7) . .
C125 C126 C127 C128 -179.3(5) . .
C126 C127 C128 C129 -1.5(8) . .
C127 C128 C129 C130 1.2(9) . .
C128 C129 C130 C131 -1.0(8) . .
C123 C124 C132 C133 -1.2(7) . .
C125 C124 C132 C133 177.1(4) . .
C123 C124 C132 C131 -179.8(4) . .
C125 C124 C132 C131 -1.5(5) . .
C124 C132 C133 C134 -0.6(7) . .
C131 C132 C133 C134 177.7(5) . .
C132 C133 C134 C122 0.9(7) . .
C126 C125 C135 C136 54.5(5) . .
C124 C125 C135 C136 -58.4(5) . .
C143 C125 C135 C136 178.2(4) . .
C125 C135 C136 C137 168.3(4) . .
C135 C136 C137 C138 -71.4(5) . .
C136 C137 C138 C139 178.7(4) . .
C137 C138 C139 C140 179.2(4) . .
C138 C139 C140 C141 -178.7(4) . .
C139 C140 C141 C142 -179.7(4) . .
C165 C153 C154 C155 1.8(8) . .
C152 C153 C154 C155 179.7(5) . .
C153 C154 C155 C163 -2.9(8) . .
C153 C154 C155 C156 178.3(6) . .
C154 C155 C156 C157 176.0(6) . .
C163 C155 C156 C157 -3.0(7) . .
C154 C155 C156 C174 59.4(8) . .
C163 C155 C156 C174 -119.5(6) . .
C154 C155 C156 C166 -67.2(8) . .
C163 C155 C156 C166 113.9(6) . .
C155 C156 C157 C158 -179.5(7) . .
C174 C156 C157 C158 -63.8(9) . .
C166 C156 C157 C158 65.2(9) . .
C155 C156 C157 C162 3.2(7) . .
C174 C156 C157 C162 118.9(6) . .
C166 C156 C157 C162 -112.0(6) . .
C162 C157 C158 C159 0.3(10) . .
C156 C157 C158 C159 -176.7(7) . .
C157 C158 C159 C160 -0.1(11) . .
C158 C159 C160 C161 -1.0(12) . .
C159 C160 C161 C162 1.7(10) . .
C154 C155 C163 C164 2.3(9) . .
C156 C155 C163 C164 -178.7(6) . .
C154 C155 C163 C162 -177.2(5) . .
C156 C155 C163 C162 1.8(7) . .
C155 C163 C164 C165 -0.6(9) . .
C162 C163 C164 C165 178.8(6) . .
C154 C153 C165 C164 -0.2(8) . .
C152 C153 C165 C164 -178.1(5) . .
C163 C164 C165 C153 -0.4(9) . .
C157 C156 C166 C167 167.6(6) . .
C155 C156 C166 C167 56.5(8) . .
C174 C156 C166 C167 -66.2(7) . .
C156 C166 C167 C168 173.6(5) . .
C166 C167 C168 C169 178.0(6) . .
C167 C168 C169 C170 173.7(6) . .
C168 C169 C170 C171 176.3(5) . .
C169 C170 C171 C172 177.7(5) . .
C170 C171 C172 C173 178.8(5) . .
C157 C156 C174 C175 -60.2(7) . .
C155 C156 C174 C175 51.0(8) . .
C166 C156 C174 C175 173.4(6) . .
C156 C174 C175 C176 -178.2(6) . .
C201 C202 C203 C204 166.6(5) . .
C202 C203 C204 C205 179.1(5) . .
C203 C204 C205 C206 172.0(5) . .
C204 C205 C206 C207 177.0(4) . .
C205 C206 C207 C64 162.5(5) . .
C46 C64 C207 C206 164.1(4) . .
C143 C230 C231 C232 171.3(5) . .
C230 C231 C232 C233 58.5(6) . .
C231 C232 C233 C234 176.2(5) . .
C232 C233 C234 C235 179.0(5) . .
C233 C234 C235 C236 -178.3(5) . .
C94 C95 C96' C97' -87.0(14) . .
C95 C96' C97' C98' -165.2(15) . .
C99' C98' C97' C96' 179.0(18) . .
C97' C98' C99' C10A 173.3(16) . .
C97 C98 C99 C100 171(3) . .
C6 C1 C2 C10 -179.2(3) . .
C7 C1 C2 C10 0.6(5) . .
C6 C1 C2 C3 0.1(5) . .
C7 C1 C2 C3 -180.0(3) . .
C1 C2 C3 C13 -179.0(3) . .
C10 C2 C3 C13 0.4(5) . .
C1 C2 C3 C4 0.4(5) . .
C10 C2 C3 C4 179.8(3) . .
C13 C3 C4 C5 178.6(3) . .
C2 C3 C4 C5 -0.8(5) . .
C13 C3 C4 C16 -1.2(5) . .
C2 C3 C4 C16 179.4(3) . .
C3 C4 C5 C6 0.6(5) . .
C16 C4 C5 C6 -179.6(3) . .
C3 C4 C5 C19 -179.5(3) . .
C16 C4 C5 C19 0.3(5) . .
C2 C1 C6 C22 -179.8(3) . .
C7 C1 C6 C22 0.3(5) . .
C2 C1 C6 C5 -0.3(5) . .
C7 C1 C6 C5 179.8(3) . .
C4 C5 C6 C22 179.4(3) . .
C19 C5 C6 C22 -0.4(5) . .
C4 C5 C6 C1 -0.1(5) . .
C19 C5 C6 C1 -179.9(3) . .
C2 C1 C7 C24 -179.4(3) . .
C6 C1 C7 C24 0.5(5) . .
C2 C1 C7 C8 -0.7(5) . .
C6 C1 C7 C8 179.2(3) . .
C24 C7 C8 C27 -0.2(5) . .
C1 C7 C8 C27 -178.9(3) . .
C24 C7 C8 C9 179.4(3) . .
C1 C7 C8 C9 0.7(5) . .
C27 C8 C9 C28 -0.6(5) . .
C7 C8 C9 C28 179.9(3) . .
C27 C8 C9 C10 178.9(3) . .
C7 C8 C9 C10 -0.6(5) . .
C28 C9 C10 C11 0.6(5) . .
C8 C9 C10 C11 -178.9(3) . .
C28 C9 C10 C2 180.0(3) . .
C8 C9 C10 C2 0.5(5) . .
C1 C2 C10 C11 178.9(3) . .
C3 C2 C10 C11 -0.5(5) . .
C1 C2 C10 C9 -0.5(5) . .
C3 C2 C10 C9 -179.9(3) . .
C9 C10 C11 C30 -0.8(5) . .
C2 C10 C11 C30 179.8(3) . .
C9 C10 C11 C12 178.6(3) . .
C2 C10 C11 C12 -0.7(5) . .
C10 C11 C12 C31 -175.1(3) . .
C30 C11 C12 C31 4.4(5) . .
C10 C11 C12 C13 2.1(5) . .
C30 C11 C12 C13 -178.4(3) . .
C4 C3 C13 C12 -178.3(3) . .
C2 C3 C13 C12 1.0(5) . .
C4 C3 C13 C14 -0.2(5) . .
C2 C3 C13 C14 179.2(3) . .
C31 C12 C13 C3 174.9(3) . .
C11 C12 C13 C3 -2.3(5) . .
C31 C12 C13 C14 -3.2(5) . .
C11 C12 C13 C14 179.5(3) . .
C3 C13 C14 C33 -175.5(4) . .
C12 C13 C14 C33 2.7(5) . .
C3 C13 C14 C15 3.4(5) . .
C12 C13 C14 C15 -178.4(3) . .
C33 C14 C15 C16 173.5(4) . .
C13 C14 C15 C16 -5.4(5) . .
C33 C14 C15 C34 -6.3(6) . .
C13 C14 C15 C34 174.8(4) . .
C34 C15 C16 C17 2.5(5) . .
C14 C15 C16 C17 -177.3(3) . .
C34 C15 C16 C4 -176.1(3) . .
C14 C15 C16 C4 4.1(5) . .
C5 C4 C16 C15 179.4(3) . .
C3 C4 C16 C15 -0.7(5) . .
C5 C4 C16 C17 0.8(5) . .
C3 C4 C16 C17 -179.4(3) . .
C15 C16 C17 C36 0.0(5) . .
C4 C16 C17 C36 178.6(3) . .
C15 C16 C17 C18 179.4(3) . .
C4 C16 C17 C18 -1.9(5) . .
C36 C17 C18 C37 2.2(6) . .
C16 C17 C18 C37 -177.2(3) . .
C36 C17 C18 C19 -178.6(3) . .
C16 C17 C18 C19 1.9(5) . .
C37 C18 C19 C20 -1.3(5) . .
C17 C18 C19 C20 179.5(3) . .
C37 C18 C19 C5 178.5(3) . .
C17 C18 C19 C5 -0.7(5) . .
C4 C5 C19 C20 179.4(3) . .
C6 C5 C19 C20 -0.7(5) . .
C4 C5 C19 C18 -0.3(5) . .
C6 C5 C19 C18 179.5(3) . .
C18 C19 C20 C39 0.0(5) . .
C5 C19 C20 C39 -179.8(3) . .
C18 C19 C20 C21 -178.0(3) . .
C5 C19 C20 C21 2.2(5) . .
C19 C20 C21 C40 176.4(3) . .
C39 C20 C21 C40 -1.6(5) . .
C19 C20 C21 C22 -2.5(5) . .
C39 C20 C21 C22 179.5(3) . .
C1 C6 C22 C21 179.5(3) . .
C5 C6 C22 C21 0.0(5) . .
C1 C6 C22 C23 0.4(5) . .
C5 C6 C22 C23 -179.1(3) . .
C40 C21 C22 C6 -177.5(3) . .
C20 C21 C22 C6 1.4(5) . .
C40 C21 C22 C23 1.6(5) . .
C20 C21 C22 C23 -179.5(3) . .
C6 C22 C23 C42 177.0(3) . .
C21 C22 C23 C42 -2.2(5) . .
C6 C22 C23 C24 -1.9(5) . .
C21 C22 C23 C24 179.0(3) . .
C8 C7 C24 C25 -2.3(5) . .
C1 C7 C24 C25 176.4(3) . .
C8 C7 C24 C23 179.4(3) . .
C1 C7 C24 C23 -1.9(5) . .
C42 C23 C24 C7 -176.2(3) . .
C22 C23 C24 C7 2.6(5) . .
C42 C23 C24 C25 5.5(5) . .
C22 C23 C24 C25 -175.7(3) . .
C7 C24 C25 C26 2.4(5) . .
C23 C24 C25 C26 -179.3(3) . .
C24 C25 C26 C27 0.0(6) . .
C25 C26 C27 C8 -2.6(6) . .
C7 C8 C27 C26 2.6(5) . .
C9 C8 C27 C26 -176.9(3) . .
C10 C9 C28 C29 0.1(5) . .
C8 C9 C28 C29 179.6(3) . .
C9 C28 C29 C30 -0.6(6) . .
C28 C29 C30 C11 0.4(6) . .
C10 C11 C30 C29 0.3(6) . .
C12 C11 C30 C29 -179.1(4) . .
C13 C12 C31 C32 0.5(6) . .
C11 C12 C31 C32 177.6(4) . .
C12 C31 C32 C33 2.8(6) . .
C12 C31 C32 C72 -174.6(4) . .
C13 C14 C33 C32 0.7(7) . .
C15 C14 C33 C32 -178.2(4) . .
C31 C32 C33 C14 -3.4(7) . .
C72 C32 C33 C14 173.9(4) . .
C16 C15 C34 C35 -2.5(6) . .
C14 C15 C34 C35 177.3(4) . .
C15 C34 C35 C36 0.0(6) . .
C34 C35 C36 C17 2.6(6) . .
C18 C17 C36 C35 178.0(3) . .
C16 C17 C36 C35 -2.5(5) . .
C17 C18 C37 C38 -178.8(4) . .
C19 C18 C37 C38 2.0(6) . .
C18 C37 C38 C39 -1.3(7) . .
C19 C20 C39 C38 0.8(6) . .
C21 C20 C39 C38 178.8(4) . .
C37 C38 C39 C20 -0.2(6) . .
C22 C21 C40 C41 0.2(6) . .
C20 C21 C40 C41 -178.7(3) . .
C21 C40 C41 C42 -1.4(6) . .
C21 C40 C41 C43 175.1(4) . .
C40 C41 C42 C23 0.8(6) . .
C43 C41 C42 C23 -175.7(4) . .
C22 C23 C42 C41 1.0(6) . .
C24 C23 C42 C41 179.8(4) . .
C45 C44 C43 C55 0.6(7) . .
C45 C44 C43 C41 -176.1(4) . .
C54 C55 C43 C44 0.1(6) . .
C54 C55 C43 C41 176.7(4) . .
C42 C41 C43 C44 -147.3(4) . .
C40 C41 C43 C44 36.5(6) . .
C42 C41 C43 C55 36.2(6) . .
C40 C41 C43 C55 -140.0(4) . .
C44 C45 C46 C64 -53.2(7) . .
C53 C45 C46 C64 129.1(5) . .
C44 C45 C46 C47 -175.9(5) . .
C53 C45 C46 C47 6.4(5) . .
C44 C45 C46 C56 67.3(6) . .
C53 C45 C46 C56 -110.5(5) . .
C207 C64 C46 C45 -65.6(6) . .
C207 C64 C46 C47 50.1(6) . .
C207 C64 C46 C56 175.7(4) . .
C48 C47 C46 C45 171.2(5) . .
C52 C47 C46 C45 -6.1(5) . .
C48 C47 C46 C64 49.0(8) . .
C52 C47 C46 C64 -128.3(5) . .
C48 C47 C46 C56 -75.6(7) . .
C52 C47 C46 C56 107.1(5) . .
C57 C56 C46 C45 173.0(5) . .
C57 C56 C46 C64 -64.2(7) . .
C57 C56 C46 C47 62.8(7) . .
C83 C84 C72 C73 -2.6(7) . .
C83 C84 C72 C32 -179.4(4) . .
C33 C32 C72 C73 155.6(5) . .
C31 C32 C72 C73 -27.2(7) . .
C33 C32 C72 C84 -27.8(6) . .
C31 C32 C72 C84 149.4(4) . .
C84 C72 C73 C74 -0.4(7) . .
C32 C72 C73 C74 176.2(4) . .
C82 C74 C73 C72 3.2(8) . .
C75 C74 C73 C72 179.5(5) . .
C103 C101 C102 C103 1.7(5) 2_557 .
C115 C101 C102 C103 179.0(3) . .
C103 C101 C102 C109 179.9(3) 2_557 .
C115 C101 C102 C109 -2.8(5) . .
C101 C102 C103 C101 -1.7(5) . 2_557
C109 C102 C103 C101 -179.9(3) . 2_557
C101 C102 C103 C104 -179.9(3) . .
C109 C102 C103 C104 1.8(5) . .
C101 C103 C104 C121 1.0(5) 2_557 2_557
C102 C103 C104 C121 179.2(3) . 2_557
C101 C103 C104 C105 179.9(3) 2_557 .
C102 C103 C104 C105 -1.9(5) . .
C121 C104 C105 C106 -1.2(5) 2_557 .
C103 C104 C105 C106 179.9(3) . .
C121 C104 C105 C110 178.9(3) 2_557 .
C103 C104 C105 C110 0.0(5) . .
C104 C105 C106 C107 -0.3(6) . .
C110 C105 C106 C107 179.5(4) . .
C105 C106 C107 C108 0.7(6) . .
C106 C107 C108 C121 0.7(7) . 2_557
C101 C102 C109 C110 -178.0(3) . .
C103 C102 C109 C110 0.2(5) . .
C101 C102 C109 C114 1.1(5) . .
C103 C102 C109 C114 179.4(3) . .
C114 C109 C110 C111 -0.5(5) . .
C102 C109 C110 C111 178.7(3) . .
C114 C109 C110 C105 178.7(3) . .
C102 C109 C110 C105 -2.1(5) . .
C106 C105 C110 C109 -177.8(3) . .
C104 C105 C110 C109 2.0(5) . .
C106 C105 C110 C111 1.4(5) . .
C104 C105 C110 C111 -178.8(3) . .
C113 C112 C111 C110 1.2(5) . .
C109 C110 C111 C112 -1.0(5) . .
C105 C110 C111 C112 179.8(3) . .
C111 C112 C113 C114 0.2(5) . .
C112 C113 C114 C109 -1.6(5) . .
C112 C113 C114 C116 179.4(3) . .
C110 C109 C114 C113 1.7(5) . .
C102 C109 C114 C113 -177.4(3) . .
C110 C109 C114 C116 -179.3(3) . .
C102 C109 C114 C116 1.5(5) . .
C102 C101 C115 C120 -178.6(3) . .
C103 C101 C115 C120 -1.3(5) 2_557 .
C102 C101 C115 C116 1.8(5) . .
C103 C101 C115 C116 179.2(3) 2_557 .
C120 C115 C116 C117 3.5(5) . .
C101 C115 C116 C117 -176.9(3) . .
C120 C115 C116 C114 -178.8(3) . .
C101 C115 C116 C114 0.8(5) . .
C113 C114 C116 C117 -5.9(5) . .
C109 C114 C116 C117 175.2(3) . .
C113 C114 C116 C115 176.4(3) . .
C109 C114 C116 C115 -2.5(5) . .
C115 C116 C117 C118 -0.4(5) . .
C114 C116 C117 C118 -178.1(3) . .
C116 C117 C118 C119 -1.7(5) . .
C116 C117 C118 C122 -179.6(3) . .
C117 C118 C119 C120 0.7(6) . .
C122 C118 C119 C120 178.6(3) . .
C116 C115 C120 C119 -4.5(5) . .
C101 C115 C120 C119 175.9(3) . .
C116 C115 C120 C121 177.6(3) . .
C101 C115 C120 C121 -2.0(5) . .
C118 C119 C120 C115 2.5(5) . .
C118 C119 C120 C121 -179.6(3) . .
C115 C120 C121 C108 -177.0(3) . 2_557
C119 C120 C121 C108 5.1(5) . 2_557
C115 C120 C121 C104 3.7(5) . 2_557
C119 C120 C121 C104 -174.2(3) . 2_557
C133 C134 C122 C123 0.4(7) . .
C133 C134 C122 C118 -176.5(4) . .
C117 C118 C122 C123 44.8(6) . .
C119 C118 C122 C123 -133.1(4) . .
C117 C118 C122 C134 -138.2(4) . .
C119 C118 C122 C134 43.8(6) . .
C132 C124 C123 C122 2.6(6) . .
C125 C124 C123 C122 -175.5(4) . .
C134 C122 C123 C124 -2.2(6) . .
C118 C122 C123 C124 174.8(4) . .
C129 C130 C131 C126 1.2(7) . .
C129 C130 C131 C132 -177.9(5) . .
C127 C126 C131 C130 -1.5(7) . .
C125 C126 C131 C130 179.2(4) . .
C127 C126 C131 C132 177.7(4) . .
C125 C126 C131 C132 -1.5(5) . .
C133 C132 C131 C130 2.6(9) . .
C124 C132 C131 C130 -179.0(5) . .
C133 C132 C131 C126 -176.5(5) . .
C124 C132 C131 C126 1.8(5) . .
C231 C230 C143 C125 -175.4(4) . .
C135 C125 C143 C230 169.6(4) . .
C126 C125 C143 C230 -65.0(5) . .
C124 C125 C143 C230 46.3(6) . .
C199 C151 C152 C200 -0.5(7) 2_657 .
C199 C151 C152 C153 -178.9(4) 2_657 .
C165 C153 C152 C151 33.3(7) . .
C154 C153 C152 C151 -144.6(5) . .
C165 C153 C152 C200 -144.9(5) . .
C154 C153 C152 C200 37.2(7) . .
C160 C161 C162 C157 -1.5(10) . .
C160 C161 C162 C163 178.8(6) . .
C158 C157 C162 C161 0.4(10) . .
C156 C157 C162 C161 177.9(6) . .
C158 C157 C162 C163 -179.8(6) . .
C156 C157 C162 C163 -2.3(7) . .
C164 C163 C162 C161 0.6(11) . .
C155 C163 C162 C161 -180.0(6) . .
C164 C163 C162 C157 -179.2(6) . .
C155 C163 C162 C157 0.3(7) . .
C174 C175 C176 C177 -173.7(11) . .
C175 C176 C177 C178 -73.3(17) . .
C176 C177 C178 C179 178.0(10) . .
C177 C178 C179 C180 -75.8(19) . .
C178 C179 C180 C181 -162.9(14) . .
C184 C183 C182 C198 -4.5(7) . .
C184 C183 C182 C199 176.4(4) . .
C182 C183 C184 C185 3.6(7) . .
C183 C184 C185 C186 -1.0(7) . .
C184 C185 C186 C198 -0.5(6) . .
C184 C185 C186 C187 178.1(4) . .
C185 C186 C187 C192 178.2(4) . .
C198 C186 C187 C192 -3.1(5) . .
C185 C186 C187 C188 0.0(6) . .
C198 C186 C187 C188 178.7(4) . .
C192 C187 C188 C189 0.1(6) . .
C186 C187 C188 C189 178.3(4) . .
C187 C188 C189 C190 -0.3(6) . .
C188 C189 C190 C191 1.8(7) . .
C189 C190 C191 C192 -2.8(6) . .
C189 C190 C191 C196 178.9(4) . .
C188 C187 C192 C191 -1.2(6) . .
C186 C187 C192 C191 -179.3(3) . .
C188 C187 C192 C193 -179.5(4) . .
C186 C187 C192 C193 2.4(6) . .
C190 C191 C192 C187 2.5(5) . .
C196 C191 C192 C187 -179.2(3) . .
C190 C191 C192 C193 -179.2(4) . .
C196 C191 C192 C193 -0.9(5) . .
C187 C192 C193 C194 179.6(3) . .
C191 C192 C193 C194 1.3(5) . .
C187 C192 C193 C197 -1.0(5) . .
C191 C192 C193 C197 -179.3(3) . .
C197 C193 C194 C197 1.0(6) . 2_657
C192 C193 C194 C197 -179.5(3) . 2_657
C197 C193 C194 C195 178.7(3) . .
C192 C193 C194 C195 -1.8(5) . .
C193 C194 C195 C199 -179.1(3) . 2_657
C197 C194 C195 C199 -1.3(5) 2_657 2_657
C193 C194 C195 C196 2.0(5) . .
C197 C194 C195 C196 179.7(3) 2_657 .
C199 C195 C196 C200 2.0(6) 2_657 .
C194 C195 C196 C200 -179.0(3) . .
C199 C195 C196 C191 179.4(3) 2_657 .
C194 C195 C196 C191 -1.6(5) . .
C190 C191 C196 C200 -3.4(6) . .
C192 C191 C196 C200 178.4(4) . .
C190 C191 C196 C195 179.3(4) . .
C192 C191 C196 C195 1.1(6) . .
C194 C193 C197 C198 179.9(3) . .
C192 C193 C197 C198 0.4(5) . .
C194 C193 C197 C194 -1.0(6) . 2_657
C192 C193 C197 C194 179.5(3) . 2_657
C194 C197 C198 C186 179.5(3) 2_657 .
C193 C197 C198 C186 -1.4(6) . .
C194 C197 C198 C182 1.4(5) 2_657 .
C193 C197 C198 C182 -179.6(3) . .
C185 C186 C198 C197 -178.6(4) . .
C187 C186 C198 C197 2.7(5) . .
C185 C186 C198 C182 -0.4(6) . .
C187 C186 C198 C182 -179.1(3) . .
C183 C182 C198 C197 -178.9(4) . .
C199 C182 C198 C197 0.3(6) . .
C183 C182 C198 C186 2.9(6) . .
C199 C182 C198 C186 -178.0(4) . .
C183 C182 C199 C195 178.1(4) . 2_657
C198 C182 C199 C195 -1.1(6) . 2_657
C183 C182 C199 C151 -2.6(6) . 2_657
C198 C182 C199 C151 178.3(4) . 2_657
C151 C152 C200 C196 0.6(6) . .
C153 C152 C200 C196 178.9(4) . .
C195 C196 C200 C152 -1.4(6) . .
C191 C196 C200 C152 -178.7(4) . .

loop_
_platon_squeeze_void_nr
_platon_squeeze_void_average_x
_platon_squeeze_void_average_y
_platon_squeeze_void_average_z
_platon_squeeze_void_volume
_platon_squeeze_void_count_electrons
_platon_squeeze_void_content
1 0.000 0.500 0.500 643 190 ' '
2 0.052 0.240 0.831 11 1 ' '
3 0.948 0.760 0.169 11 0 ' '
